data_7003595
loop_
_publ_author_name
'Li, Shun-Li'
'Lan, Ya-Qian'
'Ma, Jian-Fang'
'Yang, Jin'
'Liu, Jie'
'Fu, Yao-Mei'
'Su, Zhong-Min'

_publ_section_title
;
 Inorganic--organic hybrid materials with different dimensions
 constructed from copper--fluconazole metal--organic units and Keggin
 polyanion clusters
;
_journal_issue 15
_journal_name_full 'Dalton Transactions'
_journal_page_first 2015
_journal_page_last 2025
_journal_paper_doi 10.1039/b717376h
_journal_year 2008
_chemical_formula_sum 'C104 H104 Cu8 F16 N48 O96 Si2 W24'
_chemical_formula_weight 8843.25
_chemical_name_systematic
;
?
;
_space_group_IT_number 2
_symmetry_cell_setting triclinic
_symmetry_space_group_name_Hall '-P 1'
_symmetry_space_group_name_H-M 'P -1'
_atom_sites_solution_hydrogens geom
_atom_sites_solution_primary direct
_atom_sites_solution_secondary difmap
_audit_creation_method SHELXL-97
_cell_angle_alpha 73.6460(10)
_cell_angle_beta 80.0360(10)
_cell_angle_gamma 79.3390(10)
_cell_formula_units_Z 1
_cell_length_a 14.2340(8)
_cell_length_b 15.1070(8)
_cell_length_c 22.9020(13)
_cell_measurement_temperature 293(2)
_cell_measurement_theta_max 28.67
_cell_measurement_theta_min 0.93
_cell_volume 4605.5(4)
_computing_cell_refinement 'SMART (Bruker, 1997)'
_computing_data_collection 'SMART (Bruker, 1997)'
_computing_data_reduction SAINT
_computing_molecular_graphics 'SHELXTL-PLUS (Sheldrick, 1990)'
_computing_publication_material SHELXL-97
_computing_structure_refinement 'SHELXL-97 (Sheldrick, 1997)'
_computing_structure_solution 'SHELXS-97(Sheldrick, 1997)'
_diffrn_ambient_temperature 293(2)
_diffrn_measured_fraction_theta_full 0.985
_diffrn_measured_fraction_theta_max 0.897
_diffrn_measurement_device_type 'Bruker APEX CCD area-detector'
_diffrn_measurement_method '\w scans'
_diffrn_radiation_monochromator graphite
_diffrn_radiation_source 'fine-focus sealed tube'
_diffrn_radiation_type MoK\a
_diffrn_radiation_wavelength 0.71069
_diffrn_reflns_av_R_equivalents 0.0315
_diffrn_reflns_av_sigmaI/netI 0.0820
_diffrn_reflns_limit_h_max 19
_diffrn_reflns_limit_h_min -9
_diffrn_reflns_limit_k_max 20
_diffrn_reflns_limit_k_min -16
_diffrn_reflns_limit_l_max 29
_diffrn_reflns_limit_l_min -28
_diffrn_reflns_number 28578
_diffrn_reflns_theta_full 25.00
_diffrn_reflns_theta_max 28.67
_diffrn_reflns_theta_min 0.93
_diffrn_standards_number 0
_exptl_absorpt_coefficient_mu 15.951
_exptl_absorpt_correction_T_max 0.203
_exptl_absorpt_correction_T_min 0.058
_exptl_absorpt_correction_type multi-scan
_exptl_absorpt_process_details 'SADABS(Sheldrick, 1996)'
_exptl_crystal_colour blue
_exptl_crystal_density_diffrn 3.188
_exptl_crystal_density_method 'not measured'
_exptl_crystal_description block
_exptl_crystal_F_000 4012
_exptl_crystal_size_max 0.21
_exptl_crystal_size_mid 0.16
_exptl_crystal_size_min 0.10
_refine_diff_density_max 3.564
_refine_diff_density_min -4.203
_refine_diff_density_rms 0.299
_refine_ls_extinction_method none
_refine_ls_goodness_of_fit_ref 1.041
_refine_ls_hydrogen_treatment constr
_refine_ls_matrix_type full
_refine_ls_number_parameters 1371
_refine_ls_number_reflns 21301
_refine_ls_number_restraints 1
_refine_ls_restrained_S_all 1.041
_refine_ls_R_factor_all 0.1016
_refine_ls_R_factor_gt 0.0592
_refine_ls_shift/su_max 0.001
_refine_ls_shift/su_mean 0.000
_refine_ls_structure_factor_coef Fsqd
_refine_ls_weighting_details 'calc w=1/[\s^2^(Fo^2^)+(0.0658P)^2^+0.0000P] where P=(Fo^2^+2Fc^2^)/3'
_refine_ls_weighting_scheme calc
_refine_ls_wR_factor_gt 0.1300
_refine_ls_wR_factor_ref 0.1500
_reflns_number_gt 13635
_reflns_number_total 21301
_reflns_threshold_expression >2sigma(I)
_cod_data_source_file b717376h.txt
_cod_data_source_block 3
_cod_depositor_comments
;
The following automatic conversions were performed:
'_symmetry_cell_setting' value 'Triclinic' changed to 'triclinic'
according to '/home/saulius/struct/CIF-dictionaries/cif_core.dic'
dictionary named 'cif_core.dic' version 2.4.1 from 2010-06-29.

Automatic conversion script
Id: cif_fix_enum 1527 2010-12-29 10:47:43Z saulius 
;
_cod_original_sg_symbol_Hall -P1
_cod_original_sg_symbol_H-M P-1
_cod_database_code 7003595

loop_
_symmetry_equiv_pos_as_xyz
'x, y, z'
'-x, -y, -z'

loop_
_atom_site_label
_atom_site_type_symbol
_atom_site_fract_x
_atom_site_fract_y
_atom_site_fract_z
_atom_site_U_iso_or_equiv
_atom_site_adp_type
_atom_site_occupancy
_atom_site_symmetry_multiplicity
_atom_site_calc_flag
_atom_site_refinement_flags
_atom_site_disorder_assembly
_atom_site_disorder_group
Si1 Si 0.5000 0.5000 0.0000 0.0202(10) Uani 1 2 d S . .
Si2 Si 0.5000 0.5000 0.5000 0.0263(11) Uani 1 2 d S . .
Cu1 Cu 0.99553(12) 0.47504(10) 0.82115(7) 0.0285(4) Uani 1 1 d . . .
Cu2 Cu 0.95970(12) 0.54622(11) 0.68905(7) 0.0307(4) Uani 1 1 d . . .
Cu3 Cu 0.43951(12) 0.99301(12) 0.56183(8) 0.0358(4) Uani 1 1 d . . .
Cu4 Cu 0.43354(13) 0.98004(13) 0.05926(8) 0.0416(4) Uani 1 1 d . . .
W1 W 0.33354(4) 0.41672(4) 0.43896(3) 0.02964(13) Uani 1 1 d . . .
W2 W 0.43887(4) 0.27509(3) 0.07334(3) 0.03074(13) Uani 1 1 d . . .
W3 W 0.30881(4) 0.42710(4) -0.04488(3) 0.04117(16) Uani 1 1 d . . .
W4 W 0.54139(4) 0.73408(4) 0.44074(3) 0.03663(15) Uani 1 1 d . . .
W5 W 0.37412(4) 0.64802(4) -0.12008(3) 0.03999(16) Uani 1 1 d . . .
W6 W 0.28398(4) 0.47517(4) 0.09950(3) 0.03737(15) Uani 1 1 d . . .
W7 W 0.58429(5) 0.33825(4) 0.40951(3) 0.03836(15) Uani 1 1 d . . .
W8 W 0.34214(4) 0.70014(4) 0.02409(3) 0.03414(14) Uani 1 1 d . . .
W9 W 0.47271(5) 0.55454(5) 0.14289(3) 0.04758(18) Uani 1 1 d . . .
W10 W 0.37305(5) 0.65062(5) 0.38212(3) 0.04903(18) Uani 1 1 d . . .
W11 W 0.25262(4) 0.57258(5) 0.53102(3) 0.05136(19) Uani 1 1 d . . .
W12 W 0.62066(5) 0.57317(6) 0.35062(3) 0.0608(2) Uani 1 1 d . . .
F1 F 0.9106(6) 0.1682(6) 0.7480(5) 0.058(3) Uani 1 1 d . . .
F2 F 1.2311(7) 0.1112(9) 0.6661(7) 0.101(5) Uani 1 1 d . . .
F3 F 0.7910(9) 0.9597(8) 0.8006(6) 0.095(4) Uani 1 1 d . . .
F4 F 1.1068(7) 0.8368(6) 0.7426(5) 0.063(3) Uani 1 1 d . . .
F5 F 0.8893(9) 1.1317(8) 0.6088(7) 0.101(4) Uani 1 1 d . . .
F6 F 0.7931(7) 0.8434(6) 0.6392(5) 0.061(3) Uani 1 1 d . . .
F7 F 0.2113(7) 1.2046(6) -0.1280(5) 0.061(3) Uani 1 1 d . . .
F8 F 0.1630(15) 0.9463(9) -0.1835(9) 0.179(10) Uani 1 1 d . . .
C1 C 0.9826(13) 0.4746(12) 0.5759(7) 0.056(5) Uani 1 1 d . . .
H1 H 1.0189 0.5192 0.5503 0.067 Uiso 1 1 calc R . .
C2 C 0.9130(11) 0.3547(11) 0.6082(7) 0.044(4) Uani 1 1 d . . .
H2 H 0.8908 0.2994 0.6107 0.053 Uiso 1 1 calc R . .
C3 C 0.8498(9) 0.3759(9) 0.7148(5) 0.027(3) Uani 1 1 d . . .
H3A H 0.8166 0.3226 0.7216 0.032 Uiso 1 1 calc R . .
H3B H 0.8025 0.4277 0.7226 0.032 Uiso 1 1 calc R . .
C4 C 0.9243(9) 0.3530(8) 0.7585(6) 0.024(3) Uani 1 1 d . . .
C5 C 0.8746(10) 0.3112(9) 0.8220(6) 0.030(3) Uani 1 1 d . . .
H5A H 0.8184 0.3545 0.8315 0.036 Uiso 1 1 calc R . .
H5B H 0.8524 0.2543 0.8218 0.036 Uiso 1 1 calc R . .
C6 C 1.0252(10) 0.3096(9) 0.9307(6) 0.032(3) Uani 1 1 d . . .
H6 H 1.0642 0.3362 0.9476 0.039 Uiso 1 1 calc R . .
C7 C 0.9542(10) 0.2093(9) 0.9140(6) 0.035(3) Uani 1 1 d . . .
H7 H 0.9320 0.1541 0.9164 0.043 Uiso 1 1 calc R . .
C8 C 1.0111(9) 0.2821(9) 0.7391(6) 0.029(3) Uani 1 1 d . . .
C9 C 0.9974(9) 0.1976(10) 0.7320(6) 0.032(3) Uani 1 1 d . . .
C10 C 1.0719(11) 0.1363(11) 0.7079(7) 0.045(4) Uani 1 1 d . . .
H10 H 1.0610 0.0798 0.7035 0.054 Uiso 1 1 calc R . .
C11 C 1.1603(11) 0.1649(12) 0.6917(8) 0.054(5) Uani 1 1 d . . .
C12 C 1.1757(12) 0.2520(13) 0.6960(9) 0.062(5) Uani 1 1 d . . .
H12 H 1.2357 0.2717 0.6829 0.074 Uiso 1 1 calc R . .
C13 C 1.1020(10) 0.3059(10) 0.7193(7) 0.040(4) Uani 1 1 d . . .
H13 H 1.1129 0.3631 0.7224 0.048 Uiso 1 1 calc R . .
C14 C 1.0418(11) 0.7924(10) 0.5879(6) 0.042(4) Uani 1 1 d . . .
H14 H 1.0801 0.8389 0.5810 0.050 Uiso 1 1 calc R . .
C15 C 0.9442(10) 0.7128(9) 0.5798(6) 0.035(3) Uani 1 1 d . . .
H15 H 0.8977 0.6927 0.5646 0.042 Uiso 1 1 calc R . .
C16 C 1.1116(10) 0.6852(11) 0.6800(6) 0.037(3) Uani 1 1 d . . .
H16A H 1.1493 0.7341 0.6769 0.044 Uiso 1 1 calc R . .
H16B H 1.1558 0.6313 0.6724 0.044 Uiso 1 1 calc R . .
C17 C 1.0572(8) 0.6590(9) 0.7454(6) 0.027(3) Uani 1 1 d . . .
C18 C 1.1369(9) 0.6300(10) 0.7896(6) 0.036(3) Uani 1 1 d . . .
H18A H 1.1796 0.5749 0.7826 0.043 Uiso 1 1 calc R . .
H18B H 1.1749 0.6800 0.7824 0.043 Uiso 1 1 calc R . .
C19 C 1.0821(11) 0.6562(11) 0.8952(7) 0.045(4) Uani 1 1 d D . .
H19 H 1.1153 0.7057 0.8908 0.054 Uiso 1 1 calc R . .
C20 C 0.9897(11) 0.5558(10) 0.9275(6) 0.043(4) Uani 1 1 d D . .
H20 H 0.9424 0.5220 0.9522 0.052 Uiso 1 1 calc R . .
C21 C 1.0145(13) 0.8266(11) 0.7567(7) 0.049(4) Uani 1 1 d . . .
C22 C 0.9861(9) 0.7407(9) 0.7589(6) 0.030(3) Uani 1 1 d . . .
C23 C 0.8867(12) 0.7349(11) 0.7766(6) 0.044(4) Uani 1 1 d . . .
H23 H 0.8645 0.6795 0.7797 0.052 Uiso 1 1 calc R . .
C24 C 0.8219(12) 0.8086(12) 0.7895(7) 0.051(4) Uani 1 1 d . . .
H24 H 0.7566 0.8043 0.8002 0.061 Uiso 1 1 calc R . .
C25 C 0.8558(14) 0.8856(12) 0.7862(8) 0.058(5) Uani 1 1 d . . .
C26 C 0.9499(14) 0.8988(10) 0.7728(7) 0.054(5) Uani 1 1 d . . .
H26 H 0.9697 0.9533 0.7744 0.064 Uiso 1 1 calc R . .
C27 C 0.5609(15) 0.8586(11) 0.7156(8) 0.061(5) Uani 1 1 d . . .
H27 H 0.6075 0.8140 0.7353 0.073 Uiso 1 1 calc R . .
C28 C 0.4439(15) 0.9629(12) 0.6969(9) 0.066(5) Uani 1 1 d . . .
H28 H 0.3930 1.0096 0.7021 0.079 Uiso 1 1 calc R . .
C29 C 0.2378(11) 0.9467(12) 0.6173(8) 0.053(4) Uani 1 1 d . . .
H29 H 0.2572 0.8953 0.6484 0.063 Uiso 1 1 calc R . .
C30 C 0.1516(11) 1.0458(10) 0.5582(8) 0.047(4) Uani 1 1 d . . .
H30 H 0.0995 1.0800 0.5384 0.057 Uiso 1 1 calc R . .
C31 C 0.7173(10) 0.8649(9) 0.5098(7) 0.038(3) Uani 1 1 d . . .
H31A H 0.7680 0.8223 0.5310 0.045 Uiso 1 1 calc R . .
H31B H 0.6816 0.8291 0.4947 0.045 Uiso 1 1 calc R . .
C32 C 0.6492(10) 0.9153(8) 0.5546(6) 0.029(3) Uani 1 1 d . . .
C33 C 0.6083(11) 0.8355(9) 0.6090(7) 0.044(4) Uani 1 1 d . . .
H33A H 0.5690 0.8032 0.5936 0.052 Uiso 1 1 calc R . .
H33B H 0.6613 0.7906 0.6257 0.052 Uiso 1 1 calc R . .
C34 C 0.7769(12) 0.9374(11) 0.6125(7) 0.047(4) Uani 1 1 d . . .
C35 C 0.8415(13) 0.9859(12) 0.6264(8) 0.059(5) Uani 1 1 d . . .
H35 H 0.8890 0.9577 0.6518 0.070 Uiso 1 1 calc R . .
C36 C 0.8267(14) 1.0808(12) 0.5982(9) 0.061(5) Uani 1 1 d . . .
C37 C 0.7550(11) 1.1224(10) 0.5601(9) 0.056(5) Uani 1 1 d . . .
H37 H 0.7474 1.1863 0.5423 0.067 Uiso 1 1 calc R . .
C38 C 0.6984(12) 1.0698(10) 0.5500(8) 0.049(4) Uani 1 1 d . . .
H38 H 0.6506 1.0974 0.5249 0.059 Uiso 1 1 calc R . .
C39 C 0.7085(9) 0.9735(9) 0.5761(6) 0.029(3) Uani 1 1 d . . .
C40 C 0.5410(13) 0.8123(14) 0.2095(8) 0.070(6) Uani 1 1 d . . .
H40 H 0.5825 0.7605 0.2277 0.084 Uiso 1 1 calc R . .
C41 C 0.4338(14) 0.9280(13) 0.1974(8) 0.063(5) Uani 1 1 d . . .
H41 H 0.3864 0.9758 0.2058 0.075 Uiso 1 1 calc R . .
C42 C 0.1490(11) 1.0545(11) 0.0472(8) 0.046(4) Uani 1 1 d . . .
H42 H 0.0991 1.0924 0.0267 0.055 Uiso 1 1 calc R . .
C43 C 0.2301(10) 0.9452(11) 0.1060(7) 0.039(3) Uani 1 1 d . . .
H43 H 0.2460 0.8904 0.1357 0.046 Uiso 1 1 calc R . .
C44 C 0.2887(12) 1.1451(10) -0.0078(7) 0.048(4) Uani 1 1 d . . .
H44A H 0.3225 1.1732 0.0141 0.057 Uiso 1 1 calc R . .
H44B H 0.2405 1.1929 -0.0278 0.057 Uiso 1 1 calc R . .
C45 C 0.3601(10) 1.1063(10) -0.0560(6) 0.037(3) Uani 1 1 d . . .
C46 C 0.4092(13) 1.1895(11) -0.0982(8) 0.053(4) Uani 1 1 d . . .
H46A H 0.3607 1.2420 -0.1124 0.063 Uiso 1 1 calc R . .
H46B H 0.4500 1.2089 -0.0756 0.063 Uiso 1 1 calc R . .
C47 C 0.2343(11) 1.1134(10) -0.1229(7) 0.045(4) Uani 1 1 d . . .
C48 C 0.3091(10) 1.0649(8) -0.0907(6) 0.034(3) Uani 1 1 d . . .
C49 C 0.3340(13) 0.9696(9) -0.0914(7) 0.049(4) Uani 1 1 d . . .
H49 H 0.3843 0.9326 -0.0710 0.059 Uiso 1 1 calc R . .
C50 C 0.282(2) 0.9316(13) -0.1231(11) 0.112(11) Uani 1 1 d . . .
H50 H 0.3001 0.8700 -0.1252 0.134 Uiso 1 1 calc R . .
C51 C 0.2046(18) 0.9855(15) -0.1512(11) 0.098(9) Uani 1 1 d . . .
C52 C 0.1823(15) 1.0758(13) -0.1545(9) 0.072(6) Uani 1 1 d . . .
H52 H 0.1341 1.1128 -0.1769 0.087 Uiso 1 1 calc R . .
N1 N 0.9391(9) 0.4784(7) 0.6330(5) 0.035(3) Uani 1 1 d . . .
N2 N 0.8949(8) 0.4000(7) 0.6518(5) 0.034(3) Uani 1 1 d . . .
N3 N 0.9675(11) 0.4004(9) 0.5605(6) 0.053(4) Uani 1 1 d . . .
N4 N 0.9375(7) 0.2897(7) 0.8709(5) 0.026(2) Uani 1 1 d . . .
N5 N 0.9809(8) 0.3548(7) 0.8822(5) 0.030(2) Uani 1 1 d . . .
N6 N 1.0077(9) 0.2210(8) 0.9528(6) 0.044(3) Uani 1 1 d . . .
N7 N 1.0867(9) 0.6105(8) 0.8528(5) 0.039(3) Uani 1 1 d . . .
N8 N 1.0288(8) 0.5437(9) 0.8738(5) 0.038(3) Uani 1 1 d . . .
N9 N 1.0241(11) 0.6219(10) 0.9442(6) 0.056(4) Uani 1 1 d . . .
N10 N 0.9748(10) 0.7931(8) 0.5522(6) 0.054(4) Uani 1 1 d . . .
N11 N 0.9807(8) 0.6624(7) 0.6289(5) 0.030(2) Uani 1 1 d . . .
N12 N 1.0450(8) 0.7174(8) 0.6333(5) 0.033(3) Uani 1 1 d . . .
N13 N 0.4704(9) 0.9395(8) 0.6451(6) 0.044(3) Uani 1 1 d . . .
N14 N 0.5511(9) 0.8743(8) 0.6567(6) 0.041(3) Uani 1 1 d . . .
N15 N 0.4966(13) 0.9137(11) 0.7423(7) 0.078(5) Uani 1 1 d . . .
N16 N 0.2984(9) 1.0007(8) 0.5802(6) 0.041(3) Uani 1 1 d . . .
N17 N 0.2403(8) 1.0649(7) 0.5417(5) 0.031(3) Uani 1 1 d . . .
N18 N 0.1442(10) 0.9731(10) 0.6058(8) 0.059(4) Uani 1 1 d . . .
N19 N 0.2419(10) 1.0694(9) 0.0354(6) 0.045(3) Uani 1 1 d . . .
N20 N 0.2944(9) 0.9993(8) 0.0729(5) 0.039(3) Uani 1 1 d . . .
N21 N 0.1393(9) 0.9774(10) 0.0924(7) 0.052(4) Uani 1 1 d . . .
N22 N 0.4599(9) 0.9133(9) 0.1430(6) 0.045(3) Uani 1 1 d . . .
N23 N 0.5344(10) 0.8393(8) 0.1492(6) 0.045(3) Uani 1 1 d . . .
N24 N 0.4834(13) 0.8659(11) 0.2399(6) 0.073(5) Uani 1 1 d . . .
O1 O 0.1793(7) 0.4644(7) 0.1470(5) 0.056(3) Uani 1 1 d . . .
O2 O 0.3614(10) 0.4930(9) 0.1505(6) 0.081(5) Uani 1 1 d . . .
O1W O 0.5897(11) 0.6469(11) 0.7218(7) 0.100(5) Uani 1 1 d . . .
O3 O 0.2643(10) 0.6042(8) 0.0623(6) 0.080(4) Uani 1 1 d . . .
O2W O 0.6831(10) 0.2370(9) 0.8016(6) 0.078(4) Uani 1 1 d . . .
O4 O 0.4567(10) 0.5821(8) 0.2104(5) 0.066(4) Uani 1 1 d . . .
O3W O 1.1730(10) 0.4139(11) 0.8142(7) 0.094(5) Uani 1 1 d . . .
O5 O 0.4085(9) 0.6638(7) 0.0935(5) 0.062(4) Uani 1 1 d . . .
O4W O 0.7928(9) 0.5986(9) 0.7123(6) 0.070(4) Uani 1 1 d . . .
O6 O 0.2705(9) 0.7948(8) 0.0365(7) 0.085(5) Uani 1 1 d . . .
O7 O 0.3124(8) 0.6970(9) -0.0523(5) 0.064(4) Uani 1 1 d . . .
O8 O 0.5472(8) 0.2458(9) 0.0175(5) 0.062(3) Uani 1 1 d . . .
O9 O 0.3111(9) 0.7190(8) -0.1755(5) 0.067(4) Uani 1 1 d . . .
O10 O 0.5231(8) 0.2852(10) 0.1252(5) 0.066(4) Uani 1 1 d . . .
O11 O 0.4092(9) 0.1672(8) 0.1050(5) 0.066(3) Uani 1 1 d . . .
O12 O 0.3660(10) 0.3136(8) 0.0073(6) 0.076(4) Uani 1 1 d . . .
O13 O 0.2181(7) 0.3881(7) -0.0645(5) 0.051(3) Uani 1 1 d . . .
O14' O 0.4137(12) 0.4394(11) 0.0266(8) 0.025(4) Uani 0.50 1 d P . .
O14 O 0.4223(12) 0.5451(11) 0.0458(8) 0.028(4) Uani 0.50 1 d P . .
O15 O 0.4597(11) 0.6060(10) -0.0274(7) 0.020(3) Uani 0.50 1 d P . .
O15' O 0.5578(11) 0.4915(10) 0.0602(7) 0.021(3) Uani 0.50 1 d P . .
O16 O 0.5385(11) 0.4310(8) 0.1628(8) 0.117(7) Uani 1 1 d . . .
O17 O 0.4086(10) 0.4028(8) -0.1081(8) 0.112(7) Uani 1 1 d . . .
O18 O 0.2471(11) 0.4629(10) 0.0265(6) 0.093(5) Uani 1 1 d . . .
O19 O 0.2936(11) 0.5521(8) -0.0884(9) 0.115(7) Uani 1 1 d . . .
O20 O 0.3434(10) 0.3499(10) 0.1141(6) 0.091(5) Uani 1 1 d . . .
O21 O 0.3111(9) 0.7217(7) 0.3275(5) 0.062(4) Uani 1 1 d . . .
O22 O 0.1373(8) 0.6071(8) 0.5462(6) 0.063(3) Uani 1 1 d . . .
O23 O 0.2816(11) 0.6508(7) 0.4528(6) 0.091(5) Uani 1 1 d . . .
O24 O 0.3392(11) 0.5314(7) 0.3831(6) 0.089(5) Uani 1 1 d . . .
O25 O 0.2508(11) 0.4759(7) 0.4941(6) 0.088(5) Uani 1 1 d . . .
O26 O 0.7189(9) 0.5209(8) 0.3983(5) 0.062(3) Uiso 1 1 d . . .
O27 O 0.6782(8) 0.6112(8) 0.2807(5) 0.055(3) Uani 1 1 d . . .
O28 O 0.2576(9) 0.3721(11) 0.4108(6) 0.088(5) Uani 1 1 d . . .
O29 O 0.4521(7) 0.3685(7) 0.3983(5) 0.052(3) Uani 1 1 d . . .
O30 O 0.6214(9) 0.2611(9) 0.3672(5) 0.070(4) Uani 1 1 d . . .
O31 O 0.4544(7) 0.7384(7) 0.5145(5) 0.052(3) Uani 1 1 d . . .
O32 O 0.5602(7) 0.8464(7) 0.4177(6) 0.065(4) Uani 1 1 d . . .
O33' O 0.4005(12) 0.5146(11) 0.4716(7) 0.025(4) Uiso 0.50 1 d P . .
O33 O 0.5034(10) 0.5957(11) 0.4394(7) 0.019(3) Uani 0.50 1 d P . .
O34 O 0.3604(7) 0.3163(7) 0.5090(5) 0.048(3) Uani 1 1 d . . .
O35' O 0.4731(12) 0.4201(10) 0.4833(7) 0.023(4) Uani 0.50 1 d P . .
O35 O 0.5856(11) 0.4597(11) 0.4497(8) 0.028(4) Uani 0.50 1 d P . .
O36 O 0.4904(9) 0.6124(14) 0.3385(8) 0.122(7) Uani 1 1 d . . .
O37 O 0.4327(8) 0.7338(15) 0.4045(8) 0.129(8) Uani 1 1 d . . .
O38 O 0.5978(15) 0.4509(10) 0.3517(8) 0.132(8) Uani 1 1 d . . .
O39 O 0.6164(8) 0.6822(14) 0.3797(9) 0.133(8) Uani 1 1 d . . .
O40 O 0.6890(13) 0.3400(10) 0.4420(8) 0.122(7) Uani 1 1 d . . .
O41 O 1.0120(6) 0.5814(6) 0.7504(4) 0.028(2) Uani 1 1 d . . .
O42 O 0.9561(6) 0.4354(5) 0.7578(4) 0.028(2) Uani 1 1 d . . .
O43 O 0.4332(7) 1.0432(6) -0.0260(4) 0.038(2) Uani 1 1 d . . .
O44 O 0.5715(6) 0.9678(6) 0.5251(4) 0.031(2) Uani 1 1 d . . .

loop_
_atom_site_aniso_label
_atom_site_aniso_U_11
_atom_site_aniso_U_22
_atom_site_aniso_U_33
_atom_site_aniso_U_23
_atom_site_aniso_U_13
_atom_site_aniso_U_12
Si1 0.016(2) 0.020(2) 0.027(3) -0.015(2) 0.0045(19) -0.0008(18)
Si2 0.017(2) 0.043(3) 0.017(2) -0.009(2) 0.0011(19) -0.003(2)
Cu1 0.0383(9) 0.0257(8) 0.0234(8) -0.0065(7) -0.0062(7) -0.0073(7)
Cu2 0.0408(9) 0.0272(8) 0.0261(9) -0.0042(7) -0.0084(7) -0.0103(7)
Cu3 0.0307(9) 0.0401(10) 0.0356(10) -0.0069(8) -0.0102(8) -0.0012(8)
Cu4 0.0339(10) 0.0539(11) 0.0362(10) -0.0069(9) -0.0090(8) -0.0079(9)
W1 0.0280(3) 0.0235(3) 0.0410(3) -0.0115(2) -0.0084(2) -0.0037(2)
W2 0.0337(3) 0.0196(3) 0.0398(3) -0.0048(2) -0.0091(3) -0.0062(2)
W3 0.0261(3) 0.0352(3) 0.0735(5) -0.0277(3) -0.0121(3) -0.0062(2)
W4 0.0316(3) 0.0371(3) 0.0495(4) -0.0213(3) 0.0001(3) -0.0147(3)
W5 0.0356(3) 0.0294(3) 0.0473(4) 0.0011(3) -0.0078(3) -0.0006(3)
W6 0.0241(3) 0.0503(4) 0.0364(3) -0.0139(3) 0.0061(2) -0.0073(3)
W7 0.0484(4) 0.0306(3) 0.0422(4) -0.0125(3) -0.0091(3) -0.0129(3)
W8 0.0332(3) 0.0227(3) 0.0450(4) -0.0131(2) -0.0001(3) 0.0021(2)
W9 0.0659(5) 0.0471(4) 0.0363(4) -0.0230(3) 0.0088(3) -0.0197(3)
W10 0.0342(3) 0.0715(5) 0.0392(4) -0.0152(3) -0.0131(3) 0.0071(3)
W11 0.0205(3) 0.0573(4) 0.0641(5) 0.0018(4) -0.0042(3) -0.0034(3)
W12 0.0551(4) 0.1023(6) 0.0292(4) -0.0079(4) 0.0050(3) -0.0460(4)
F1 0.041(5) 0.051(5) 0.092(8) -0.035(5) 0.006(5) -0.022(4)
F2 0.048(6) 0.119(10) 0.166(13) -0.113(10) 0.010(7) 0.007(6)
F3 0.099(9) 0.078(8) 0.121(11) -0.067(8) -0.001(8) 0.011(7)
F4 0.060(6) 0.060(6) 0.077(7) -0.015(5) 0.001(5) -0.037(5)
F5 0.116(10) 0.074(8) 0.147(12) -0.050(8) -0.040(9) -0.043(7)
F6 0.064(6) 0.043(5) 0.069(7) 0.004(5) -0.026(5) -0.005(5)
F7 0.073(7) 0.034(5) 0.076(7) -0.009(5) -0.039(6) 0.015(5)
F8 0.27(2) 0.085(9) 0.25(2) -0.069(11) -0.201(19) -0.002(11)
C1 0.073(12) 0.070(11) 0.031(9) -0.008(8) -0.002(8) -0.039(10)
C2 0.055(10) 0.056(10) 0.034(9) -0.019(8) -0.015(8) -0.021(8)
C3 0.034(7) 0.024(6) 0.014(6) 0.005(5) -0.007(5) 0.000(5)
C4 0.025(6) 0.024(6) 0.026(7) -0.010(5) 0.003(5) -0.007(5)
C5 0.041(8) 0.024(6) 0.032(7) -0.010(6) -0.013(6) -0.010(6)
C6 0.030(7) 0.040(8) 0.027(7) -0.014(6) 0.002(6) -0.002(6)
C7 0.044(8) 0.028(7) 0.028(8) 0.005(6) -0.007(7) -0.005(6)
C8 0.024(6) 0.037(7) 0.036(8) -0.018(6) 0.000(6) -0.017(6)
C9 0.025(7) 0.044(8) 0.029(7) -0.015(6) -0.006(6) 0.001(6)
C10 0.039(9) 0.047(9) 0.055(10) -0.031(8) 0.003(7) -0.002(7)
C11 0.036(9) 0.068(11) 0.067(12) -0.046(10) 0.004(8) 0.009(8)
C12 0.038(9) 0.070(12) 0.077(13) -0.029(10) 0.022(9) -0.019(9)
C13 0.031(7) 0.046(8) 0.058(10) -0.028(8) -0.014(7) -0.013(7)
C14 0.048(9) 0.044(9) 0.030(8) 0.002(7) -0.002(7) -0.017(7)
C15 0.042(8) 0.021(7) 0.034(8) 0.004(6) -0.014(7) 0.004(6)
C16 0.037(8) 0.057(9) 0.020(7) -0.010(6) -0.008(6) -0.013(7)
C17 0.015(6) 0.037(7) 0.031(7) -0.011(6) 0.001(5) -0.010(5)
C18 0.023(7) 0.054(9) 0.034(8) -0.018(7) 0.001(6) -0.009(6)
C19 0.052(10) 0.058(10) 0.032(9) -0.005(7) -0.012(7) -0.028(8)
C20 0.050(9) 0.056(10) 0.032(8) -0.019(7) 0.000(7) -0.022(8)
C21 0.065(11) 0.047(9) 0.041(9) -0.004(8) -0.009(8) -0.030(9)
C22 0.027(7) 0.045(8) 0.024(7) -0.017(6) -0.004(6) -0.005(6)
C23 0.061(10) 0.051(9) 0.025(8) -0.010(7) -0.004(7) -0.026(8)
C24 0.044(9) 0.058(11) 0.050(10) -0.021(9) -0.002(8) 0.000(8)
C25 0.071(13) 0.044(10) 0.059(12) -0.029(9) 0.000(10) 0.012(9)
C26 0.090(14) 0.022(8) 0.049(10) -0.013(7) 0.010(9) -0.019(8)
C27 0.091(15) 0.042(10) 0.044(11) 0.009(8) -0.030(10) -0.008(10)
C28 0.079(14) 0.049(10) 0.057(12) -0.003(9) -0.009(11) 0.004(10)
C29 0.033(8) 0.049(10) 0.072(12) -0.011(9) 0.001(8) -0.009(8)
C30 0.043(9) 0.037(9) 0.067(12) -0.010(8) -0.028(9) -0.004(7)
C31 0.036(8) 0.024(7) 0.057(10) -0.015(7) -0.020(7) 0.007(6)
C32 0.047(8) 0.017(6) 0.024(7) 0.008(5) -0.019(6) -0.014(6)
C33 0.047(9) 0.018(7) 0.059(11) 0.002(7) -0.009(8) -0.004(6)
C34 0.053(10) 0.040(9) 0.042(9) -0.007(7) -0.008(8) 0.004(8)
C35 0.064(12) 0.066(12) 0.052(11) -0.008(9) -0.027(9) -0.018(10)
C36 0.070(12) 0.056(11) 0.078(13) -0.032(10) -0.025(11) -0.021(10)
C37 0.046(9) 0.018(7) 0.106(15) -0.017(8) -0.024(10) 0.005(7)
C38 0.064(11) 0.028(8) 0.061(11) -0.011(7) -0.030(9) -0.001(7)
C39 0.027(7) 0.032(7) 0.037(8) -0.018(6) -0.011(6) -0.005(6)
C40 0.060(12) 0.085(14) 0.034(10) 0.014(10) -0.003(9) 0.016(11)
C41 0.082(14) 0.067(12) 0.040(10) -0.020(9) -0.017(10) 0.005(10)
C42 0.035(8) 0.043(9) 0.067(12) -0.026(9) -0.017(8) 0.006(7)
C43 0.030(7) 0.049(9) 0.033(8) -0.011(7) -0.002(6) 0.001(7)
C44 0.062(11) 0.042(9) 0.053(10) -0.028(8) -0.012(9) -0.014(8)
C45 0.035(8) 0.038(8) 0.033(8) 0.004(6) -0.011(6) -0.008(6)
C46 0.064(11) 0.044(9) 0.055(11) -0.020(8) -0.006(9) -0.012(8)
C47 0.043(9) 0.039(9) 0.045(10) -0.003(7) -0.015(8) 0.010(7)
C48 0.049(9) 0.015(6) 0.036(8) 0.002(6) -0.014(7) -0.004(6)
C49 0.080(12) 0.022(7) 0.052(10) -0.017(7) -0.030(9) 0.005(7)
C50 0.20(3) 0.043(11) 0.12(2) -0.012(12) -0.11(2) -0.018(14)
C51 0.13(2) 0.074(14) 0.12(2) -0.013(14) -0.090(18) -0.039(14)
C52 0.084(15) 0.062(12) 0.080(15) -0.031(11) -0.043(12) 0.019(11)
N1 0.048(7) 0.025(6) 0.039(7) -0.011(5) -0.010(6) -0.014(5)
N2 0.045(7) 0.034(6) 0.029(6) 0.003(5) -0.018(5) -0.022(5)
N3 0.075(10) 0.060(9) 0.036(8) -0.020(7) 0.005(7) -0.035(8)
N4 0.031(6) 0.027(6) 0.021(6) -0.004(5) -0.001(5) -0.014(5)
N5 0.030(6) 0.031(6) 0.029(6) -0.004(5) -0.001(5) -0.012(5)
N6 0.052(8) 0.039(7) 0.038(7) -0.002(6) -0.014(6) -0.007(6)
N7 0.042(7) 0.051(7) 0.036(7) -0.023(6) -0.010(6) -0.015(6)
N8 0.034(6) 0.054(8) 0.025(6) -0.009(6) -0.007(5) -0.003(6)
N9 0.066(10) 0.068(9) 0.044(8) -0.023(7) -0.013(7) -0.018(8)
N10 0.072(10) 0.028(7) 0.059(9) 0.012(6) -0.026(8) -0.023(7)
N11 0.027(6) 0.035(6) 0.031(6) -0.009(5) -0.009(5) -0.006(5)
N12 0.041(7) 0.037(6) 0.026(6) -0.009(5) -0.004(5) -0.022(5)
N13 0.041(7) 0.042(7) 0.036(7) -0.002(6) 0.003(6) 0.002(6)
N14 0.053(8) 0.031(6) 0.036(7) 0.006(5) -0.018(6) -0.008(6)
N15 0.111(14) 0.077(11) 0.039(9) -0.030(8) -0.019(9) 0.037(10)
N16 0.046(7) 0.038(7) 0.044(8) -0.015(6) -0.012(6) -0.007(6)
N17 0.032(6) 0.021(5) 0.039(7) -0.008(5) -0.003(5) -0.001(5)
N18 0.038(8) 0.057(9) 0.090(12) -0.029(9) -0.010(8) -0.010(7)
N19 0.053(8) 0.046(8) 0.039(8) -0.014(6) -0.016(6) -0.004(7)
N20 0.045(7) 0.040(7) 0.033(7) -0.005(6) -0.010(6) -0.008(6)
N21 0.036(7) 0.057(9) 0.063(10) -0.023(8) -0.011(7) 0.005(7)
N22 0.031(7) 0.051(8) 0.044(8) 0.004(6) -0.013(6) 0.000(6)
N23 0.055(8) 0.035(7) 0.045(8) 0.003(6) -0.007(7) -0.022(6)
N24 0.094(13) 0.079(11) 0.030(8) -0.007(8) -0.010(8) 0.019(10)
O1 0.037(6) 0.043(6) 0.072(8) -0.008(6) 0.020(6) -0.006(5)
O2 0.092(10) 0.075(9) 0.066(9) 0.041(7) -0.044(8) -0.049(8)
O1W 0.091(11) 0.108(12) 0.094(12) -0.018(10) 0.002(9) -0.020(10)
O3 0.110(11) 0.065(8) 0.066(9) 0.027(7) -0.040(8) -0.054(8)
O2W 0.083(10) 0.066(8) 0.080(10) -0.004(7) -0.004(8) -0.024(8)
O4 0.103(10) 0.062(7) 0.049(7) -0.030(6) -0.016(7) -0.019(7)
O3W 0.068(9) 0.117(12) 0.092(11) -0.036(10) -0.002(8) 0.005(9)
O5 0.080(9) 0.052(7) 0.062(8) 0.018(6) -0.046(7) -0.045(6)
O4W 0.052(7) 0.071(8) 0.094(10) -0.033(7) -0.015(7) -0.007(6)
O6 0.057(8) 0.061(8) 0.160(14) -0.077(9) -0.018(9) 0.016(6)
O7 0.038(6) 0.120(11) 0.053(7) -0.048(7) 0.003(5) -0.025(7)
O8 0.041(6) 0.120(10) 0.041(7) -0.039(7) -0.003(5) -0.023(7)
O9 0.072(8) 0.076(8) 0.057(8) -0.005(6) -0.040(7) -0.010(7)
O10 0.039(6) 0.134(11) 0.045(7) -0.049(7) 0.007(5) -0.035(7)
O11 0.091(10) 0.048(7) 0.061(8) -0.010(6) -0.003(7) -0.032(7)
O12 0.101(10) 0.061(7) 0.079(9) -0.046(7) -0.062(8) 0.049(7)
O13 0.044(6) 0.042(6) 0.079(8) -0.018(6) -0.031(6) -0.010(5)
O14' 0.026(9) 0.022(8) 0.035(10) -0.013(8) -0.008(8) -0.009(7)
O14 0.026(9) 0.020(8) 0.033(10) -0.002(7) -0.011(8) 0.007(7)
O15 0.026(9) 0.025(8) 0.011(8) -0.014(7) 0.006(7) -0.006(7)
O15' 0.023(8) 0.010(7) 0.033(10) -0.014(7) 0.007(7) -0.008(6)
O16 0.096(11) 0.027(6) 0.192(17) -0.031(8) 0.091(11) -0.019(7)
O17 0.083(10) 0.041(7) 0.186(17) -0.030(9) 0.071(11) -0.023(7)
O18 0.106(11) 0.105(10) 0.080(10) -0.064(8) -0.066(9) 0.074(9)
O19 0.092(11) 0.027(6) 0.195(18) -0.039(9) 0.081(11) -0.010(7)
O20 0.101(11) 0.101(10) 0.071(9) -0.054(8) -0.049(8) 0.066(9)
O21 0.096(10) 0.033(6) 0.070(8) -0.006(6) -0.039(7) -0.024(6)
O22 0.039(6) 0.078(8) 0.088(9) -0.053(7) 0.009(6) -0.013(6)
O23 0.136(13) 0.029(6) 0.064(8) -0.004(6) 0.058(8) 0.018(7)
O24 0.126(12) 0.032(6) 0.064(9) 0.005(6) 0.048(8) 0.012(7)
O25 0.137(12) 0.020(5) 0.063(8) -0.002(5) 0.044(8) 0.030(7)
O27 0.066(8) 0.058(7) 0.037(6) -0.011(5) 0.007(6) -0.014(6)
O28 0.065(9) 0.163(14) 0.060(9) -0.036(9) -0.008(7) -0.062(9)
O29 0.031(5) 0.059(7) 0.049(7) -0.008(5) 0.012(5) 0.013(5)
O30 0.063(8) 0.100(9) 0.053(8) -0.056(7) -0.011(6) 0.029(7)
O31 0.030(5) 0.050(6) 0.056(7) 0.001(5) -0.002(5) 0.017(5)
O32 0.036(6) 0.045(6) 0.094(10) 0.025(6) -0.013(6) -0.014(5)
O33 0.007(7) 0.033(9) 0.022(9) -0.010(7) -0.008(6) -0.003(6)
O34 0.046(6) 0.047(6) 0.040(6) -0.006(5) -0.003(5) 0.011(5)
O35' 0.035(10) 0.008(7) 0.027(9) -0.005(7) 0.003(8) -0.008(7)
O35 0.018(8) 0.029(9) 0.036(10) -0.004(8) -0.004(8) -0.011(7)
O36 0.035(7) 0.25(2) 0.155(15) -0.179(16) 0.003(8) -0.018(10)
O37 0.025(6) 0.28(2) 0.153(15) -0.171(16) -0.003(8) -0.022(10)
O38 0.22(2) 0.080(10) 0.113(13) 0.043(10) -0.100(14) -0.086(12)
O39 0.016(6) 0.27(2) 0.193(17) -0.199(17) -0.008(8) -0.005(9)
O40 0.163(16) 0.081(10) 0.135(14) 0.042(9) -0.124(13) -0.060(10)
O41 0.034(5) 0.031(5) 0.023(5) -0.006(4) -0.007(4) -0.013(4)
O42 0.045(5) 0.018(4) 0.025(5) -0.008(4) -0.011(4) -0.008(4)
O43 0.034(5) 0.042(6) 0.037(6) -0.007(5) -0.015(5) 0.002(4)
O44 0.028(5) 0.031(5) 0.031(5) -0.007(4) -0.005(4) 0.003(4)

loop_
_atom_type_symbol
_atom_type_description
_atom_type_scat_dispersion_real
_atom_type_scat_dispersion_imag
_atom_type_scat_source
C C 0.0033 0.0016 'International Tables Vol C Tables 4.2.6.8 and 6.1.1.4'
H H 0.0000 0.0000 'International Tables Vol C Tables 4.2.6.8 and 6.1.1.4'
N N 0.0061 0.0033 'International Tables Vol C Tables 4.2.6.8 and 6.1.1.4'
O O 0.0106 0.0060 'International Tables Vol C Tables 4.2.6.8 and 6.1.1.4'
Si Si 0.0817 0.0704 'International Tables Vol C Tables 4.2.6.8 and 6.1.1.4'
Cu Cu 0.3201 1.2651 'International Tables Vol C Tables 4.2.6.8 and 6.1.1.4'
W W -0.8490 6.8722 'International Tables Vol C Tables 4.2.6.8 and 6.1.1.4'
F F 0.0171 0.0103 'International Tables Vol C Tables 4.2.6.8 and 6.1.1.4'

loop_
_geom_angle_atom_site_label_1
_geom_angle_atom_site_label_2
_geom_angle_atom_site_label_3
_geom_angle
_geom_angle_site_symmetry_1
_geom_angle_site_symmetry_3
_geom_angle_publ_flag
O15 Si1 O15 180.0(11) 2_665 . ?
O15 Si1 O14 65.6(8) 2_665 2_665 ?
O15 Si1 O14 114.4(8) . 2_665 ?
O15 Si1 O14 114.4(8) 2_665 . ?
O15 Si1 O14 65.6(8) . . ?
O14 Si1 O14 180.0(10) 2_665 . ?
O15 Si1 O14' 110.8(8) 2_665 2_665 ?
O15 Si1 O14' 69.2(8) . 2_665 ?
O14 Si1 O14' 68.9(8) 2_665 2_665 ?
O14 Si1 O14' 111.1(8) . 2_665 ?
O15 Si1 O14' 69.2(8) 2_665 . ?
O15 Si1 O14' 110.8(8) . . ?
O14 Si1 O14' 111.1(8) 2_665 . ?
O14 Si1 O14' 68.9(8) . . ?
O14' Si1 O14' 180.000(2) 2_665 . ?
O15 Si1 O15' 108.9(7) 2_665 2_665 ?
O15 Si1 O15' 71.1(7) . 2_665 ?
O14 Si1 O15' 75.1(8) 2_665 2_665 ?
O14 Si1 O15' 104.9(8) . 2_665 ?
O14' Si1 O15' 106.0(8) 2_665 2_665 ?
O14' Si1 O15' 74.0(8) . 2_665 ?
O15 Si1 O15' 71.1(7) 2_665 . ?
O15 Si1 O15' 108.9(7) . . ?
O14 Si1 O15' 104.9(8) 2_665 . ?
O14 Si1 O15' 75.1(8) . . ?
O14' Si1 O15' 74.0(8) 2_665 . ?
O14' Si1 O15' 106.0(8) . . ?
O15' Si1 O15' 180.0(9) 2_665 . ?
O35' Si2 O35' 180.0(11) . 2_666 ?
O35' Si2 O33' 61.2(8) . . ?
O35' Si2 O33' 118.8(8) 2_666 . ?
O35' Si2 O33' 118.8(8) . 2_666 ?
O35' Si2 O33' 61.2(8) 2_666 2_666 ?
O33' Si2 O33' 180.0(10) . 2_666 ?
O35' Si2 O35 68.1(8) . . ?
O35' Si2 O35 111.9(8) 2_666 . ?
O33' Si2 O35 105.3(8) . . ?
O33' Si2 O35 74.7(8) 2_666 . ?
O35' Si2 O35 111.9(8) . 2_666 ?
O35' Si2 O35 68.1(8) 2_666 2_666 ?
O33' Si2 O35 74.7(8) . 2_666 ?
O33' Si2 O35 105.3(8) 2_666 2_666 ?
O35 Si2 O35 180.000(4) . 2_666 ?
O35' Si2 O33 111.7(8) . . ?
O35' Si2 O33 68.3(8) 2_666 . ?
O33' Si2 O33 73.9(7) . . ?
O33' Si2 O33 106.1(7) 2_666 . ?
O35 Si2 O33 78.6(8) . . ?
O35 Si2 O33 101.4(8) 2_666 . ?
O35' Si2 O33 68.3(8) . 2_666 ?
O35' Si2 O33 111.7(8) 2_666 2_666 ?
O33' Si2 O33 106.1(7) . 2_666 ?
O33' Si2 O33 73.9(7) 2_666 2_666 ?
O35 Si2 O33 101.4(8) . 2_666 ?
O35 Si2 O33 78.6(8) 2_666 2_666 ?
O33 Si2 O33 180.000(3) . 2_666 ?
O42 Cu1 O41 77.9(3) . . ?
O42 Cu1 N8 167.0(4) . . ?
O41 Cu1 N8 90.0(4) . . ?
O42 Cu1 N5 92.9(4) . . ?
O41 Cu1 N5 170.1(4) . . ?
N8 Cu1 N5 99.4(5) . . ?
O42 Cu1 Cu2 39.3(2) . . ?
O41 Cu1 Cu2 39.0(2) . . ?
N8 Cu1 Cu2 128.2(4) . . ?
N5 Cu1 Cu2 132.1(3) . . ?
O41 Cu2 N11 91.9(4) . . ?
O41 Cu2 N1 162.1(4) . . ?
N11 Cu2 N1 97.7(4) . . ?
O41 Cu2 O42 77.6(3) . . ?
N11 Cu2 O42 169.0(4) . . ?
N1 Cu2 O42 91.6(4) . . ?
O41 Cu2 O4W 100.5(4) . . ?
N11 Cu2 O4W 92.9(5) . . ?
N1 Cu2 O4W 94.1(5) . . ?
O42 Cu2 O4W 92.3(4) . . ?
O41 Cu2 Cu1 39.4(2) . . ?
N11 Cu2 Cu1 131.3(3) . . ?
N1 Cu2 Cu1 129.5(3) . . ?
O42 Cu2 Cu1 38.5(2) . . ?
O4W Cu2 Cu1 94.7(3) . . ?
O44 Cu3 O44 77.3(4) 2_676 . ?
O44 Cu3 N13 170.0(5) 2_676 . ?
O44 Cu3 N13 93.6(4) . . ?
O44 Cu3 N16 89.9(4) 2_676 . ?
O44 Cu3 N16 162.4(4) . . ?
N13 Cu3 N16 98.0(5) . . ?
O44 Cu3 Cu3 38.7(3) 2_676 2_676 ?
O44 Cu3 Cu3 38.7(3) . 2_676 ?
N13 Cu3 Cu3 132.2(4) . 2_676 ?
N16 Cu3 Cu3 127.6(4) . 2_676 ?
O43 Cu4 O43 77.0(4) . 2_675 ?
O43 Cu4 N20 91.3(4) . . ?
O43 Cu4 N20 165.3(5) 2_675 . ?
O43 Cu4 N22 169.4(5) . . ?
O43 Cu4 N22 92.6(5) 2_675 . ?
N20 Cu4 N22 99.3(5) . . ?
O43 Cu4 Cu4 38.6(3) . 2_675 ?
O43 Cu4 Cu4 38.4(3) 2_675 2_675 ?
N20 Cu4 Cu4 129.3(4) . 2_675 ?
N22 Cu4 Cu4 131.0(4) . 2_675 ?
O28 W1 O24 101.7(7) . . ?
O28 W1 O25 102.6(7) . . ?
O24 W1 O25 89.2(5) . . ?
O28 W1 O29 99.1(6) . . ?
O24 W1 O29 89.7(5) . . ?
O25 W1 O29 158.1(6) . . ?
O28 W1 O34 99.7(6) . . ?
O24 W1 O34 158.5(6) . . ?
O25 W1 O34 86.3(5) . . ?
O29 W1 O34 86.7(4) . . ?
O28 W1 O33' 162.5(7) . . ?
O24 W1 O33' 66.7(7) . . ?
O25 W1 O33' 65.4(6) . . ?
O29 W1 O33' 94.1(5) . . ?
O34 W1 O33' 92.4(5) . . ?
O28 W1 O35' 157.7(7) . . ?
O24 W1 O35' 94.7(6) . . ?
O25 W1 O35' 92.5(6) . . ?
O29 W1 O35' 65.8(5) . . ?
O34 W1 O35' 64.6(5) . . ?
O33' W1 O35' 39.8(5) . . ?
O11 W2 O12 99.9(6) . . ?
O11 W2 O10 103.1(6) . . ?
O12 W2 O10 157.0(6) . . ?
O11 W2 O20 102.8(7) . . ?
O12 W2 O20 87.6(5) . . ?
O10 W2 O20 86.8(5) . . ?
O11 W2 O8 99.1(6) . . ?
O12 W2 O8 87.8(5) . . ?
O10 W2 O8 89.1(4) . . ?
O20 W2 O8 158.1(6) . . ?
O11 W2 O14' 157.2(6) . . ?
O12 W2 O14' 64.0(5) . . ?
O10 W2 O14' 93.7(6) . . ?
O20 W2 O14' 62.4(6) . . ?
O8 W2 O14' 96.5(6) . . ?
O11 W2 O15 158.3(6) . 2_665 ?
O12 W2 O15 92.2(6) . 2_665 ?
O10 W2 O15 66.2(5) . 2_665 ?
O20 W2 O15 95.6(6) . 2_665 ?
O8 W2 O15 63.2(5) . 2_665 ?
O14' W2 O15 44.2(5) . 2_665 ?
O13 W3 O19 101.8(7) . . ?
O13 W3 O18 100.7(6) . . ?
O19 W3 O18 89.0(7) . . ?
O13 W3 O17 99.5(7) . . ?
O19 W3 O17 88.4(6) . . ?
O18 W3 O17 159.7(7) . . ?
O13 W3 O12 100.1(5) . . ?
O19 W3 O12 158.0(7) . . ?
O18 W3 O12 88.2(5) . . ?
O17 W3 O12 86.6(6) . . ?
O13 W3 O15' 156.9(5) . 2_665 ?
O19 W3 O15' 62.7(6) . 2_665 ?
O18 W3 O15' 96.2(6) . 2_665 ?
O17 W3 O15' 64.9(6) . 2_665 ?
O12 W3 O15' 96.0(6) . 2_665 ?
O13 W3 O14' 154.7(5) . . ?
O19 W3 O14' 97.4(7) . . ?
O18 W3 O14' 63.2(6) . . ?
O17 W3 O14' 97.2(7) . . ?
O12 W3 O14' 62.1(5) . . ?
O15' W3 O14' 48.3(6) 2_665 . ?
O32 W4 O39 103.3(8) . . ?
O32 W4 O34 99.7(5) . 2_666 ?
O39 W4 O34 89.3(6) . 2_666 ?
O32 W4 O37 103.9(8) . . ?
O39 W4 O37 87.7(5) . . ?
O34 W4 O37 156.2(7) 2_666 . ?
O32 W4 O31 99.0(6) . . ?
O39 W4 O31 157.7(7) . . ?
O34 W4 O31 87.2(4) 2_666 . ?
O37 W4 O31 86.8(6) . . ?
O32 W4 O33 160.8(6) . . ?
O39 W4 O33 66.0(7) . . ?
O34 W4 O33 96.1(5) 2_666 . ?
O37 W4 O33 61.3(7) . . ?
O31 W4 O33 92.6(5) . . ?
O32 W4 O35' 155.1(6) . 2_666 ?
O39 W4 O35' 94.3(8) . 2_666 ?
O34 W4 O35' 62.6(5) 2_666 2_666 ?
O37 W4 O35' 94.2(8) . 2_666 ?
O31 W4 O35' 64.6(5) . 2_666 ?
O33 W4 O35' 44.0(5) . 2_666 ?
O9 W5 O10 101.9(6) . 2_665 ?
O9 W5 O16 102.6(8) . 2_665 ?
O10 W5 O16 88.0(6) 2_665 2_665 ?
O9 W5 O7 99.5(6) . . ?
O10 W5 O7 87.7(5) 2_665 . ?
O16 W5 O7 158.0(7) 2_665 . ?
O9 W5 O19 99.9(7) . . ?
O10 W5 O19 158.1(7) 2_665 . ?
O16 W5 O19 89.7(5) 2_665 . ?
O7 W5 O19 86.3(6) . . ?
O9 W5 O15' 157.1(5) . 2_665 ?
O10 W5 O15' 96.2(5) 2_665 2_665 ?
O16 W5 O15' 63.9(6) 2_665 2_665 ?
O7 W5 O15' 95.1(6) . 2_665 ?
O19 W5 O15' 63.4(6) . 2_665 ?
O9 W5 O15 156.2(5) . . ?
O10 W5 O15 63.9(5) 2_665 . ?
O16 W5 O15 96.1(7) 2_665 . ?
O7 W5 O15 62.7(5) . . ?
O19 W5 O15 94.7(7) . . ?
O15' W5 O15 46.4(5) 2_665 . ?
O1 W6 O2 100.9(6) . . ?
O1 W6 O3 100.0(6) . . ?
O2 W6 O3 90.6(5) . . ?
O1 W6 O20 101.1(6) . . ?
O2 W6 O20 88.2(6) . . ?
O3 W6 O20 158.7(7) . . ?
O1 W6 O18 100.5(7) . . ?
O2 W6 O18 158.6(7) . . ?
O3 W6 O18 84.9(6) . . ?
O20 W6 O18 88.4(5) . . ?
O1 W6 O14' 158.0(5) . . ?
O2 W6 O14' 94.3(6) . . ?
O3 W6 O14' 95.6(6) . . ?
O20 W6 O14' 63.3(6) . . ?
O18 W6 O14' 65.4(6) . . ?
O1 W6 O14 157.3(5) . . ?
O2 W6 O14 66.6(6) . . ?
O3 W6 O14 62.9(6) . . ?
O20 W6 O14 97.4(6) . . ?
O18 W6 O14 92.9(7) . . ?
O14' W6 O14 44.6(5) . . ?
O30 W7 O40 103.9(8) . . ?
O30 W7 O31 101.6(6) . 2_666 ?
O40 W7 O31 85.4(6) . 2_666 ?
O30 W7 O38 102.2(8) . . ?
O40 W7 O38 92.6(7) . . ?
O31 W7 O38 155.9(8) 2_666 . ?
O30 W7 O29 100.4(5) . . ?
O40 W7 O29 155.6(8) . . ?
O31 W7 O29 87.1(4) 2_666 . ?
O38 W7 O29 84.9(7) . . ?
O30 W7 O35 159.3(6) . . ?
O40 W7 O35 62.2(7) . . ?
O31 W7 O35 92.8(6) 2_666 . ?
O38 W7 O35 65.4(7) . . ?
O29 W7 O35 95.1(5) . . ?
O6 W8 O7 102.1(6) . . ?
O6 W8 O5 100.7(6) . . ?
O7 W8 O5 157.0(6) . . ?
O6 W8 O8 99.5(6) . 2_665 ?
O7 W8 O8 88.6(5) . 2_665 ?
O5 W8 O8 85.2(5) . 2_665 ?
O6 W8 O3 102.5(7) . . ?
O7 W8 O3 88.3(5) . . ?
O5 W8 O3 89.1(5) . . ?
O8 W8 O3 157.9(6) 2_665 . ?
O6 W8 O14 158.4(7) . . ?
O7 W8 O14 93.9(6) . . ?
O5 W8 O14 64.8(5) . . ?
O8 W8 O14 95.3(6) 2_665 . ?
O3 W8 O14 63.1(6) . . ?
O6 W8 O15 158.9(7) . . ?
O7 W8 O15 66.0(5) . . ?
O5 W8 O15 91.5(6) . . ?
O8 W8 O15 64.2(5) 2_665 . ?
O3 W8 O15 94.7(6) . . ?
O14 W8 O15 42.5(6) . . ?
O4 W9 O17 100.5(7) . 2_665 ?
O4 W9 O5 101.0(6) . . ?
O17 W9 O5 89.3(6) 2_665 . ?
O4 W9 O16 102.0(7) . . ?
O17 W9 O16 89.2(6) 2_665 . ?
O5 W9 O16 156.8(7) . . ?
O4 W9 O2 101.6(6) . . ?
O17 W9 O2 157.8(7) 2_665 . ?
O5 W9 O2 89.2(4) . . ?
O16 W9 O2 83.6(6) . . ?
O4 W9 O15' 156.8(6) . . ?
O17 W9 O15' 64.6(6) 2_665 . ?
O5 W9 O15' 96.6(6) . . ?
O16 W9 O15' 62.1(6) . . ?
O2 W9 O15' 93.6(6) . . ?
O4 W9 O14 155.1(6) . . ?
O17 W9 O14 97.2(7) 2_665 . ?
O5 W9 O14 61.6(5) . . ?
O16 W9 O14 95.7(7) . . ?
O2 W9 O14 62.9(5) . . ?
O15' W9 O14 48.0(5) . . ?
O21 W10 O37 101.7(7) . . ?
O21 W10 O36 103.5(8) . . ?
O37 W10 O36 89.3(6) . . ?
O21 W10 O23 101.2(7) . . ?
O37 W10 O23 88.0(7) . . ?
O36 W10 O23 155.3(7) . . ?
O21 W10 O24 100.6(6) . . ?
O37 W10 O24 157.7(8) . . ?
O36 W10 O24 85.3(6) . . ?
O23 W10 O24 88.0(5) . . ?
O21 W10 O33 156.3(5) . . ?
O37 W10 O33 59.7(7) . . ?
O36 W10 O33 64.5(6) . . ?
O23 W10 O33 93.2(6) . . ?
O24 W10 O33 98.6(6) . . ?
O21 W10 O33' 155.1(5) . . ?
O37 W10 O33' 98.3(7) . . ?
O36 W10 O33' 91.4(7) . . ?
O23 W10 O33' 64.7(5) . . ?
O24 W10 O33' 60.3(6) . . ?
O33 W10 O33' 48.6(5) . . ?
O22 W11 O23 101.6(6) . . ?
O22 W11 O26 103.4(6) . 2_666 ?
O23 W11 O26 155.0(6) . 2_666 ?
O22 W11 O25 101.2(6) . . ?
O23 W11 O25 89.0(5) . . ?
O26 W11 O25 87.0(5) 2_666 . ?
O22 W11 O40 102.3(7) . 2_666 ?
O23 W11 O40 83.7(7) . 2_666 ?
O26 W11 O40 90.2(5) 2_666 2_666 ?
O25 W11 O40 156.3(8) . 2_666 ?
O22 W11 O35 154.6(6) . 2_666 ?
O23 W11 O35 93.1(7) . 2_666 ?
O26 W11 O35 63.4(5) 2_666 2_666 ?
O25 W11 O35 99.6(6) . 2_666 ?
O40 W11 O35 58.5(7) 2_666 2_666 ?
O22 W11 O33' 156.5(5) . . ?
O23 W11 O33' 65.6(5) . . ?
O26 W11 O33' 91.2(5) 2_666 . ?
O25 W11 O33' 60.6(6) . . ?
O40 W11 O33' 95.9(7) 2_666 . ?
O35 W11 O33' 48.9(6) 2_666 . ?
O27 W12 O26 103.7(6) . . ?
O27 W12 O36 102.5(7) . . ?
O26 W12 O36 153.6(7) . . ?
O27 W12 O38 103.6(7) . . ?
O26 W12 O38 90.5(6) . . ?
O36 W12 O38 86.0(8) . . ?
O27 W12 O39 98.0(7) . . ?
O26 W12 O39 85.4(6) . . ?
O36 W12 O39 88.3(5) . . ?
O38 W12 O39 158.4(8) . . ?
O27 W12 O33 152.5(5) . . ?
O26 W12 O33 92.8(5) . . ?
O36 W12 O33 62.0(5) . . ?
O38 W12 O33 98.0(7) . . ?
O39 W12 O33 61.1(6) . . ?
O27 W12 O35 155.9(6) . . ?
O26 W12 O35 61.3(5) . . ?
O36 W12 O35 94.7(7) . . ?
O38 W12 O35 60.5(6) . . ?
O39 W12 O35 99.3(7) . . ?
O33 W12 O35 51.5(5) . . ?
N3 C1 N1 112.6(14) . . ?
N3 C1 H1 123.7 . . ?
N1 C1 H1 123.7 . . ?
N3 C2 N2 109.5(13) . . ?
N3 C2 H2 125.2 . . ?
N2 C2 H2 125.2 . . ?
N2 C3 C4 110.6(10) . . ?
N2 C3 H3A 109.5 . . ?
C4 C3 H3A 109.5 . . ?
N2 C3 H3B 109.5 . . ?
C4 C3 H3B 109.5 . . ?
H3A C3 H3B 108.1 . . ?
O42 C4 C3 108.7(10) . . ?
O42 C4 C5 109.8(10) . . ?
C3 C4 C5 107.0(10) . . ?
O42 C4 C8 110.3(9) . . ?
C3 C4 C8 110.2(10) . . ?
C5 C4 C8 110.8(10) . . ?
N4 C5 C4 113.4(10) . . ?
N4 C5 H5A 108.9 . . ?
C4 C5 H5A 108.9 . . ?
N4 C5 H5B 108.9 . . ?
C4 C5 H5B 108.9 . . ?
H5A C5 H5B 107.7 . . ?
N5 C6 N6 112.7(12) . . ?
N5 C6 H6 123.7 . . ?
N6 C6 H6 123.7 . . ?
N6 C7 N4 109.4(12) . . ?
N6 C7 H7 125.3 . . ?
N4 C7 H7 125.3 . . ?
C13 C8 C9 115.9(13) . . ?
C13 C8 C4 121.8(11) . . ?
C9 C8 C4 121.6(11) . . ?
F1 C9 C8 121.3(12) . . ?
F1 C9 C10 115.3(12) . . ?
C8 C9 C10 123.4(13) . . ?
C11 C10 C9 116.1(14) . . ?
C11 C10 H10 122.0 . . ?
C9 C10 H10 122.0 . . ?
F2 C11 C10 117.8(15) . . ?
F2 C11 C12 120.1(15) . . ?
C10 C11 C12 121.9(14) . . ?
C13 C12 C11 118.5(15) . . ?
C13 C12 H12 120.7 . . ?
C11 C12 H12 120.7 . . ?
C12 C13 C8 124.1(14) . . ?
C12 C13 H13 117.9 . . ?
C8 C13 H13 117.9 . . ?
N12 C14 N10 110.5(13) . . ?
N12 C14 H14 124.7 . . ?
N10 C14 H14 124.7 . . ?
N11 C15 N10 118.2(13) . . ?
N11 C15 H15 120.9 . . ?
N10 C15 H15 120.9 . . ?
N12 C16 C17 111.7(11) . . ?
N12 C16 H16A 109.3 . . ?
C17 C16 H16A 109.3 . . ?
N12 C16 H16B 109.3 . . ?
C17 C16 H16B 109.3 . . ?
H16A C16 H16B 107.9 . . ?
O41 C17 C22 112.2(9) . . ?
O41 C17 C16 107.7(10) . . ?
C22 C17 C16 111.0(11) . . ?
O41 C17 C18 109.4(10) . . ?
C22 C17 C18 110.8(10) . . ?
C16 C17 C18 105.5(10) . . ?
N7 C18 C17 107.0(10) . . ?
N7 C18 H18A 110.3 . . ?
C17 C18 H18A 110.3 . . ?
N7 C18 H18B 110.3 . . ?
C17 C18 H18B 110.3 . . ?
H18A C18 H18B 108.6 . . ?
N9 C19 N7 110.6(12) . . ?
N9 C19 H19 124.7 . . ?
N7 C19 H19 124.7 . . ?
N8 C20 N9 114.1(13) . . ?
N8 C20 H20 122.9 . . ?
N9 C20 H20 122.9 . . ?
F4 C21 C26 118.3(14) . . ?
F4 C21 C22 119.4(15) . . ?
C26 C21 C22 122.1(15) . . ?
C23 C22 C21 115.5(14) . . ?
C23 C22 C17 121.9(12) . . ?
C21 C22 C17 122.5(12) . . ?
C24 C23 C22 122.2(14) . . ?
C24 C23 H23 118.9 . . ?
C22 C23 H23 118.9 . . ?
C25 C24 C23 117.6(16) . . ?
C25 C24 H24 121.2 . . ?
C23 C24 H24 121.2 . . ?
C24 C25 C26 126.2(16) . . ?
C24 C25 F3 117.9(17) . . ?
C26 C25 F3 115.8(16) . . ?
C25 C26 C21 116.2(14) . . ?
C25 C26 H26 121.9 . . ?
C21 C26 H26 121.9 . . ?
N15 C27 N14 111.5(15) . . ?
N15 C27 H27 124.3 . . ?
N14 C27 H27 124.3 . . ?
N13 C28 N15 114.4(16) . . ?
N13 C28 H28 122.8 . . ?
N15 C28 H28 122.8 . . ?
N16 C29 N18 114.0(15) . . ?
N16 C29 H29 123.0 . . ?
N18 C29 H29 123.0 . . ?
N17 C30 N18 112.9(13) . . ?
N17 C30 H30 123.6 . . ?
N18 C30 H30 123.6 . . ?
N17 C31 C32 108.8(10) 2_676 . ?
N17 C31 H31A 109.9 2_676 . ?
C32 C31 H31A 109.9 . . ?
N17 C31 H31B 109.9 2_676 . ?
C32 C31 H31B 109.9 . . ?
H31A C31 H31B 108.3 . . ?
O44 C32 C31 108.7(10) . . ?
O44 C32 C39 114.0(10) . . ?
C31 C32 C39 108.1(11) . . ?
O44 C32 C33 107.2(11) . . ?
C31 C32 C33 105.8(10) . . ?
C39 C32 C33 112.7(11) . . ?
N14 C33 C32 110.4(11) . . ?
N14 C33 H33A 109.6 . . ?
C32 C33 H33A 109.6 . . ?
N14 C33 H33B 109.6 . . ?
C32 C33 H33B 109.6 . . ?
H33A C33 H33B 108.1 . . ?
C39 C34 F6 120.9(14) . . ?
C39 C34 C35 126.5(14) . . ?
F6 C34 C35 112.5(14) . . ?
C36 C35 C34 112.6(15) . . ?
C36 C35 H35 123.7 . . ?
C34 C35 H35 123.7 . . ?
F5 C36 C35 115.3(16) . . ?
F5 C36 C37 121.4(15) . . ?
C35 C36 C37 123.2(15) . . ?
C38 C37 C36 119.0(14) . . ?
C38 C37 H37 120.5 . . ?
C36 C37 H37 120.5 . . ?
C37 C38 C39 121.7(14) . . ?
C37 C38 H38 119.1 . . ?
C39 C38 H38 119.1 . . ?
C34 C39 C38 116.9(13) . . ?
C34 C39 C32 124.4(12) . . ?
C38 C39 C32 118.2(11) . . ?
N24 C40 N23 113.0(16) . . ?
N24 C40 H40 123.5 . . ?
N23 C40 H40 123.5 . . ?
N22 C41 N24 112.0(16) . . ?
N22 C41 H41 124.0 . . ?
N24 C41 H41 124.0 . . ?
N21 C42 N19 110.1(13) . . ?
N21 C42 H42 125.0 . . ?
N19 C42 H42 125.0 . . ?
N20 C43 N21 113.6(14) . . ?
N20 C43 H43 123.2 . . ?
N21 C43 H43 123.2 . . ?
N19 C44 C45 109.5(11) . . ?
N19 C44 H44A 109.8 . . ?
C45 C44 H44A 109.8 . . ?
N19 C44 H44B 109.8 . . ?
C45 C44 H44B 109.8 . . ?
H44A C44 H44B 108.2 . . ?
O43 C45 C48 113.6(11) . . ?
O43 C45 C44 108.1(12) . . ?
C48 C45 C44 110.4(12) . . ?
O43 C45 C46 106.1(11) . . ?
C48 C45 C46 112.0(12) . . ?
C44 C45 C46 106.2(12) . . ?
N23 C46 C45 108.5(12) 2_675 . ?
N23 C46 H46A 110.0 2_675 . ?
C45 C46 H46A 110.0 . . ?
N23 C46 H46B 110.0 2_675 . ?
C45 C46 H46B 110.0 . . ?
H46A C46 H46B 108.4 . . ?
F7 C47 C48 118.7(14) . . ?
F7 C47 C52 115.9(13) . . ?
C48 C47 C52 125.3(14) . . ?
C47 C48 C49 115.2(13) . . ?
C47 C48 C45 123.7(12) . . ?
C49 C48 C45 121.1(12) . . ?
C50 C49 C48 119.7(15) . . ?
C50 C49 H49 120.1 . . ?
C48 C49 H49 120.1 . . ?
C51 C50 C49 120.2(18) . . ?
C51 C50 H50 119.9 . . ?
C49 C50 H50 119.9 . . ?
C52 C51 F8 120.8(19) . . ?
C52 C51 C50 121.8(17) . . ?
F8 C51 C50 117(2) . . ?
C51 C52 C47 117.4(17) . . ?
C51 C52 H52 121.3 . . ?
C47 C52 H52 121.3 . . ?
C1 N1 N2 102.3(11) . . ?
C1 N1 Cu2 132.1(10) . . ?
N2 N1 Cu2 123.0(9) . . ?
C2 N2 N1 109.9(12) . . ?
C2 N2 C3 132.3(12) . . ?
N1 N2 C3 117.3(10) . . ?
C2 N3 C1 105.6(14) . . ?
C7 N4 N5 108.7(10) . . ?
C7 N4 C5 128.0(10) . . ?
N5 N4 C5 123.1(10) . . ?
C6 N5 N4 104.5(10) . . ?
C6 N5 Cu1 132.0(9) . . ?
N4 N5 Cu1 121.5(8) . . ?
C7 N6 C6 104.7(12) . . ?
C19 N7 N8 109.4(12) . . ?
C19 N7 C18 128.9(12) . . ?
N8 N7 C18 121.5(10) . . ?
C20 N8 N7 102.9(11) . . ?
C20 N8 Cu1 132.3(10) . . ?
N7 N8 Cu1 123.0(9) . . ?
C19 N9 C20 102.8(12) . . ?
C15 N10 C14 100.8(12) . . ?
C15 N11 N12 100.8(10) . . ?
C15 N11 Cu2 136.2(9) . . ?
N12 N11 Cu2 122.9(8) . . ?
C14 N12 N11 109.7(11) . . ?
C14 N12 C16 128.6(12) . . ?
N11 N12 C16 121.4(10) . . ?
C28 N13 N14 103.1(13) . . ?
C28 N13 Cu3 134.5(11) . . ?
N14 N13 Cu3 120.7(10) . . ?
C27 N14 N13 107.7(14) . . ?
C27 N14 C33 131.0(14) . . ?
N13 N14 C33 121.2(11) . . ?
C27 N15 C28 103.0(15) . . ?
C29 N16 N17 103.2(12) . . ?
C29 N16 Cu3 135.4(11) . . ?
N17 N16 Cu3 120.2(9) . . ?
C30 N17 N16 108.2(12) . . ?
C30 N17 C31 131.7(12) . 2_676 ?
N16 N17 C31 120.0(11) . 2_676 ?
C30 N18 C29 101.7(14) . . ?
C42 N19 N20 108.7(13) . . ?
C42 N19 C44 131.3(14) . . ?
N20 N19 C44 120.0(12) . . ?
C43 N20 N19 104.0(12) . . ?
C43 N20 Cu4 132.8(10) . . ?
N19 N20 Cu4 121.5(10) . . ?
C42 N21 C43 103.6(13) . . ?
C41 N22 N23 106.4(13) . . ?
C41 N22 Cu4 135.7(12) . . ?
N23 N22 Cu4 117.1(10) . . ?
C40 N23 N22 104.3(14) . . ?
C40 N23 C46 132.4(15) . 2_675 ?
N22 N23 C46 123.1(13) . 2_675 ?
C40 N24 C41 104.2(15) . . ?
W6 O2 W9 137.7(7) . . ?
W6 O3 W8 137.1(8) . . ?
W8 O5 W9 139.4(6) . . ?
W8 O7 W5 137.5(6) . . ?
W8 O8 W2 136.7(7) 2_665 . ?
W2 O10 W5 137.9(7) . 2_665 ?
W2 O12 W3 139.2(6) . . ?
Si1 O14' O14 55.1(7) . . ?
Si1 O14' O15 54.9(7) . 2_665 ?
O14 O14' O15 95.1(10) . 2_665 ?
Si1 O14' W6 123.7(8) . . ?
O14 O14' W6 68.6(8) . . ?
O15 O14' W6 135.9(10) 2_665 . ?
Si1 O14' W2 123.1(9) . . ?
O14 O14' W2 137.4(10) . . ?
O15 O14' W2 68.2(7) 2_665 . ?
W6 O14' W2 95.9(6) . . ?
Si1 O14' W3 118.5(9) . . ?
O14 O14' W3 125.1(9) . . ?
O15 O14' W3 126.8(9) 2_665 . ?
W6 O14' W3 94.0(6) . . ?
W2 O14' W3 94.3(5) . . ?
Si1 O14 O15 57.2(8) . . ?
Si1 O14 O14' 56.0(8) . . ?
O15 O14 O14' 96.4(11) . . ?
Si1 O14 W8 126.0(9) . . ?
O15 O14 W8 68.8(7) . . ?
O14' O14 W8 136.1(10) . . ?
Si1 O14 W6 122.7(9) . . ?
O15 O14 W6 137.5(10) . . ?
O14' O14 W6 66.8(7) . . ?
W8 O14 W6 96.0(6) . . ?
Si1 O14 W9 118.1(8) . . ?
O15 O14 W9 126.8(10) . . ?
O14' O14 W9 125.6(9) . . ?
W8 O14 W9 93.5(6) . . ?
W6 O14 W9 92.3(6) . . ?
Si1 O15 O14 57.3(7) . . ?
Si1 O15 O14' 55.9(7) . 2_665 ?
O14 O15 O14' 96.4(11) . 2_665 ?
Si1 O15 W8 125.9(8) . . ?
O14 O15 W8 68.7(7) . . ?
O14' O15 W8 137.3(9) 2_665 . ?
Si1 O15 W2 123.5(8) . 2_665 ?
O14 O15 W2 136.1(9) . 2_665 ?
O14' O15 W2 67.6(7) 2_665 2_665 ?
W8 O15 W2 95.1(5) . 2_665 ?
Si1 O15 W5 118.6(7) . . ?
O14 O15 W5 128.3(9) . . ?
O14' O15 W5 124.5(9) 2_665 . ?
W8 O15 W5 93.4(5) . . ?
W2 O15 W5 91.8(5) 2_665 . ?
Si1 O15' W5 123.9(7) . 2_665 ?
Si1 O15' W3 119.2(8) . 2_665 ?
W5 O15' W3 97.1(6) 2_665 2_665 ?
Si1 O15' W9 118.8(8) . . ?
W5 O15' W9 96.9(6) 2_665 . ?
W3 O15' W9 94.8(5) 2_665 . ?
W9 O16 W5 136.4(9) . 2_665 ?
W9 O17 W3 135.6(9) 2_665 . ?
W3 O18 W6 137.1(8) . . ?
W3 O19 W5 136.5(10) . . ?
W6 O20 W2 138.1(9) . . ?
W11 O23 W10 138.6(6) . . ?
W1 O24 W10 136.5(9) . . ?
W1 O25 W11 137.2(9) . . ?
W12 O26 W11 141.3(7) . 2_666 ?
W7 O29 W1 138.6(6) . . ?
W7 O31 W4 140.4(6) 2_666 . ?
O35' O33' Si2 55.7(8) . . ?
O35' O33' W1 75.3(8) . . ?
Si2 O33' W1 131.0(9) . . ?
O35' O33' W11 133.3(11) . . ?
Si2 O33' W11 117.0(8) . . ?
W1 O33' W11 96.1(6) . . ?
O35' O33' W10 135.2(11) . . ?
Si2 O33' W10 117.1(8) . . ?
W1 O33' W10 96.0(6) . . ?
W11 O33' W10 90.9(5) . . ?
Si2 O33 O35' 50.4(6) . 2_666 ?
Si2 O33 W4 125.5(7) . . ?
O35' O33 W4 75.0(7) 2_666 . ?
Si2 O33 W10 120.4(7) . . ?
O35' O33 W10 138.2(9) 2_666 . ?
W4 O33 W10 99.1(6) . . ?
Si2 O33 W12 114.6(7) . . ?
O35' O33 W12 127.5(9) 2_666 . ?
W4 O33 W12 96.6(5) . . ?
W10 O33 W12 94.1(5) . . ?
W4 O34 W1 139.3(6) 2_666 . ?
Si2 O35' O33' 63.1(8) . . ?
Si2 O35' O35 60.8(8) . . ?
O33' O35' O35 101.8(11) . . ?
Si2 O35' O33 61.3(7) . 2_666 ?
O33' O35' O33 102.7(11) . 2_666 ?
O35 O35' O33 93.7(10) . 2_666 ?
Si2 O35' W1 128.0(9) . . ?
O33' O35' W1 64.9(8) . . ?
O35 O35' W1 131.7(10) . . ?
O33 O35' W1 133.9(9) 2_666 . ?
Si2 O35' W4 122.2(9) . 2_666 ?
O33' O35' W4 131.2(11) . 2_666 ?
O35 O35' W4 123.6(10) . 2_666 ?
O33 O35' W4 60.9(6) 2_666 2_666 ?
W1 O35' W4 92.9(5) . 2_666 ?
Si2 O35 O35' 51.0(7) . . ?
Si2 O35 W7 127.2(8) . . ?
O35' O35 W7 76.1(7) . . ?
Si2 O35 W11 119.4(9) . 2_666 ?
O35' O35 W11 138.8(10) . 2_666 ?
W7 O35 W11 98.6(6) . 2_666 ?
Si2 O35 W12 115.2(8) . . ?
O35' O35 W12 127.7(10) . . ?
W7 O35 W12 96.0(6) . . ?
W11 O35 W12 93.4(5) 2_666 . ?
W10 O36 W12 139.0(8) . . ?
W10 O37 W4 139.4(11) . . ?
W7 O38 W12 137.3(9) . . ?
W4 O39 W12 136.3(10) . . ?
W7 O40 W11 139.1(10) . 2_666 ?
C17 O41 Cu2 130.2(7) . . ?
C17 O41 Cu1 128.0(7) . . ?
Cu2 O41 Cu1 101.6(4) . . ?
C4 O42 Cu1 131.4(7) . . ?
C4 O42 Cu2 126.1(7) . . ?
Cu1 O42 Cu2 102.3(3) . . ?
C45 O43 Cu4 129.6(9) . . ?
C45 O43 Cu4 126.4(8) . 2_675 ?
Cu4 O43 Cu4 103.0(4) . 2_675 ?
C32 O44 Cu3 128.6(8) . 2_676 ?
C32 O44 Cu3 127.3(8) . . ?
Cu3 O44 Cu3 102.7(4) 2_676 . ?

loop_
_geom_bond_atom_site_label_1
_geom_bond_atom_site_label_2
_geom_bond_distance
_geom_bond_site_symmetry_2
_geom_bond_publ_flag
Si1 O15 1.583(15) 2_665 ?
Si1 O15 1.583(15) . ?
Si1 O14 1.584(17) 2_665 ?
Si1 O14 1.584(17) . ?
Si1 O14' 1.601(16) 2_665 ?
Si1 O14' 1.601(16) . ?
Si1 O15' 1.688(16) 2_665 ?
Si1 O15' 1.688(16) . ?
Si2 O35' 1.494(14) . ?
Si2 O35' 1.494(14) 2_666 ?
Si2 O33' 1.613(16) . ?
Si2 O33' 1.613(16) 2_666 ?
Si2 O35 1.677(18) . ?
Si2 O35 1.677(18) 2_666 ?
Si2 O33 1.700(16) . ?
Si2 O33 1.700(16) 2_666 ?
Cu1 O42 1.917(8) . ?
Cu1 O41 1.951(8) . ?
Cu1 N8 1.958(12) . ?
Cu1 N5 1.977(10) . ?
Cu1 Cu2 3.011(2) . ?
Cu2 O41 1.933(8) . ?
Cu2 N11 1.938(11) . ?
Cu2 N1 1.941(10) . ?
Cu2 O42 1.950(8) . ?
Cu2 O4W 2.379(12) . ?
Cu3 O44 1.936(9) 2_676 ?
Cu3 O44 1.936(9) . ?
Cu3 N13 1.943(13) . ?
Cu3 N16 1.969(13) . ?
Cu3 Cu3 3.023(4) 2_676 ?
Cu4 O43 1.917(9) . ?
Cu4 O43 1.925(10) 2_675 ?
Cu4 N20 1.930(13) . ?
Cu4 N22 1.964(12) . ?
Cu4 Cu4 3.006(4) 2_675 ?
W1 O28 1.672(11) . ?
W1 O24 1.847(11) . ?
W1 O25 1.875(11) . ?
W1 O29 1.906(9) . ?
W1 O34 1.909(10) . ?
W1 O33' 2.245(16) . ?
W1 O35' 2.397(16) . ?
W2 O11 1.686(10) . ?
W2 O12 1.878(10) . ?
W2 O10 1.880(10) . ?
W2 O20 1.893(12) . ?
W2 O8 1.896(11) . ?
W2 O14' 2.396(16) . ?
W2 O15 2.406(15) 2_665 ?
W3 O13 1.687(9) . ?
W3 O19 1.863(13) . ?
W3 O18 1.887(13) . ?
W3 O17 1.909(14) . ?
W3 O12 1.922(11) . ?
W3 O15' 2.373(14) 2_665 ?
W3 O14' 2.462(15) . ?
W4 O32 1.686(10) . ?
W4 O39 1.871(13) . ?
W4 O34 1.879(10) 2_666 ?
W4 O37 1.880(11) . ?
W4 O31 1.924(11) . ?
W4 O33 2.264(15) . ?
W4 O35' 2.503(15) 2_666 ?
W5 O9 1.685(10) . ?
W5 O10 1.896(10) 2_665 ?
W5 O16 1.903(12) 2_665 ?
W5 O7 1.914(11) . ?
W5 O19 1.917(12) . ?
W5 O15' 2.310(15) 2_665 ?
W5 O15 2.498(15) . ?
W6 O1 1.691(10) . ?
W6 O2 1.840(12) . ?
W6 O3 1.884(11) . ?
W6 O20 1.886(12) . ?
W6 O18 1.903(11) . ?
W6 O14' 2.358(17) . ?
W6 O14 2.389(17) . ?
W7 O30 1.675(10) . ?
W7 O40 1.784(12) . ?
W7 O31 1.855(10) 2_666 ?
W7 O38 1.857(13) . ?
W7 O29 1.897(10) . ?
W7 O35 2.277(17) . ?
W8 O6 1.660(10) . ?
W8 O7 1.885(11) . ?
W8 O5 1.885(10) . ?
W8 O8 1.890(11) 2_665 ?
W8 O3 1.908(11) . ?
W8 O14 2.363(15) . ?
W8 O15 2.365(14) . ?
W9 O4 1.679(11) . ?
W9 O17 1.885(13) 2_665 ?
W9 O5 1.894(10) . ?
W9 O16 1.894(13) . ?
W9 O2 1.939(11) . ?
W9 O15' 2.398(15) . ?
W9 O14 2.501(17) . ?
W10 O21 1.665(11) . ?
W10 O37 1.862(14) . ?
W10 O36 1.875(12) . ?
W10 O23 1.894(11) . ?
W10 O24 1.943(13) . ?
W10 O33 2.347(14) . ?
W10 O33' 2.486(16) . ?
W11 O22 1.636(11) . ?
W11 O23 1.873(11) . ?
W11 O26 1.873(12) 2_666 ?
W11 O25 1.888(13) . ?
W11 O40 1.965(13) 2_666 ?
W11 O35 2.356(16) 2_666 ?
W11 O33' 2.459(16) . ?
W12 O27 1.663(10) . ?
W12 O26 1.846(12) . ?
W12 O36 1.882(13) . ?
W12 O38 1.927(14) . ?
W12 O39 1.930(14) . ?
W12 O33 2.457(15) . ?
W12 O35 2.465(17) . ?
F1 C9 1.347(15) . ?
F2 C11 1.333(17) . ?
F3 C25 1.390(18) . ?
F4 C21 1.323(18) . ?
F5 C36 1.371(17) . ?
F6 C34 1.371(17) . ?
F7 C47 1.332(16) . ?
F8 C51 1.332(19) . ?
C1 N3 1.329(19) . ?
C1 N1 1.358(19) . ?
C1 H1 0.9300 . ?
C2 N3 1.323(19) . ?
C2 N2 1.328(17) . ?
C2 H2 0.9300 . ?
C3 N2 1.449(16) . ?
C3 C4 1.511(16) . ?
C3 H3A 0.9700 . ?
C3 H3B 0.9700 . ?
C4 O42 1.397(13) . ?
C4 C5 1.519(17) . ?
C4 C8 1.568(17) . ?
C5 N4 1.481(15) . ?
C5 H5A 0.9700 . ?
C5 H5B 0.9700 . ?
C6 N5 1.323(16) . ?
C6 N6 1.345(17) . ?
C6 H6 0.9300 . ?
C7 N6 1.330(17) . ?
C7 N4 1.343(15) . ?
C7 H7 0.9300 . ?
C8 C13 1.374(18) . ?
C8 C9 1.383(17) . ?
C9 C10 1.416(19) . ?
C10 C11 1.36(2) . ?
C10 H10 0.9300 . ?
C11 C12 1.41(2) . ?
C12 C13 1.33(2) . ?
C12 H12 0.9300 . ?
C13 H13 0.9300 . ?
C14 N12 1.303(17) . ?
C14 N10 1.358(18) . ?
C14 H14 0.9300 . ?
C15 N11 1.300(15) . ?
C15 N10 1.315(16) . ?
C15 H15 0.9300 . ?
C16 N12 1.473(16) . ?
C16 C17 1.542(18) . ?
C16 H16A 0.9700 . ?
C16 H16B 0.9700 . ?
C17 O41 1.407(13) . ?
C17 C22 1.511(18) . ?
C17 C18 1.569(17) . ?
C18 N7 1.475(17) . ?
C18 H18A 0.9700 . ?
C18 H18B 0.9700 . ?
C19 N9 1.311(19) . ?
C19 N7 1.327(18) . ?
C19 H19 0.9300 . ?
C20 N8 1.308(17) . ?
C20 N9 1.357(17) . ?
C20 H20 0.9300 . ?
C21 C26 1.38(2) . ?
C21 C22 1.415(19) . ?
C22 C23 1.41(2) . ?
C23 C24 1.37(2) . ?
C23 H23 0.9300 . ?
C24 C25 1.32(2) . ?
C24 H24 0.9300 . ?
C25 C26 1.36(2) . ?
C26 H26 0.9300 . ?
C27 N15 1.31(2) . ?
C27 N14 1.329(19) . ?
C27 H27 0.9300 . ?
C28 N13 1.31(2) . ?
C28 N15 1.35(2) . ?
C28 H28 0.9300 . ?
C29 N16 1.321(19) . ?
C29 N18 1.368(19) . ?
C29 H29 0.9300 . ?
C30 N17 1.315(18) . ?
C30 N18 1.32(2) . ?
C30 H30 0.9300 . ?
C31 N17 1.472(18) 2_676 ?
C31 C32 1.546(19) . ?
C31 H31A 0.9700 . ?
C31 H31B 0.9700 . ?
C32 O44 1.393(14) . ?
C32 C39 1.547(16) . ?
C32 C33 1.584(18) . ?
C33 N14 1.440(19) . ?
C33 H33A 0.9700 . ?
C33 H33B 0.9700 . ?
C34 C39 1.330(19) . ?
C34 C35 1.40(2) . ?
C35 C36 1.39(2) . ?
C35 H35 0.9300 . ?
C36 C37 1.40(2) . ?
C37 C38 1.320(19) . ?
C37 H37 0.9300 . ?
C38 C39 1.399(18) . ?
C38 H38 0.9300 . ?
C40 N24 1.30(2) . ?
C40 N23 1.34(2) . ?
C40 H40 0.9300 . ?
C41 N22 1.31(2) . ?
C41 N24 1.34(2) . ?
C41 H41 0.9300 . ?
C42 N21 1.33(2) . ?
C42 N19 1.351(19) . ?
C42 H42 0.9300 . ?
C43 N20 1.330(18) . ?
C43 N21 1.352(17) . ?
C43 H43 0.9300 . ?
C44 N19 1.466(19) . ?
C44 C45 1.53(2) . ?
C44 H44A 0.9700 . ?
C44 H44B 0.9700 . ?
C45 O43 1.406(15) . ?
C45 C48 1.482(18) . ?
C45 C46 1.55(2) . ?
C46 N23 1.43(2) 2_675 ?
C46 H46A 0.9700 . ?
C46 H46B 0.9700 . ?
C47 C48 1.376(19) . ?
C47 C52 1.40(2) . ?
C48 C49 1.421(17) . ?
C49 C50 1.41(2) . ?
C49 H49 0.9300 . ?
C50 C51 1.38(3) . ?
C50 H50 0.9300 . ?
C51 C52 1.33(3) . ?
C52 H52 0.9300 . ?
N1 N2 1.370(13) . ?
N4 N5 1.357(13) . ?
N7 N8 1.352(15) . ?
N11 N12 1.379(13) . ?
N13 N14 1.378(16) . ?
N16 N17 1.370(15) . ?
N17 C31 1.472(18) 2_676 ?
N19 N20 1.356(15) . ?
N22 N23 1.385(17) . ?
N23 C46 1.43(2) 2_675 ?
O8 W8 1.890(11) 2_665 ?
O10 W5 1.896(10) 2_665 ?
O14' O14 1.80(2) . ?
O14' O15 1.81(2) 2_665 ?
O14 O15 1.71(2) . ?
O15 O14' 1.81(2) 2_665 ?
O15 W2 2.406(15) 2_665 ?
O15' W5 2.310(15) 2_665 ?
O15' W3 2.373(14) 2_665 ?
O16 W5 1.903(12) 2_665 ?
O17 W9 1.885(13) 2_665 ?
O26 W11 1.873(12) 2_666 ?
O31 W7 1.855(10) 2_666 ?
O33' O35' 1.59(2) . ?
O33 O35' 1.80(2) 2_666 ?
O34 W4 1.879(10) 2_666 ?
O35' O35 1.78(2) . ?
O35' O33 1.80(2) 2_666 ?
O35' W4 2.503(15) 2_666 ?
O35 W11 2.356(16) 2_666 ?
O40 W11 1.965(13) 2_666 ?
O43 Cu4 1.925(10) 2_675 ?
O44 Cu3 1.936(9) 2_676 ?

loop_
_geom_torsion_atom_site_label_1
_geom_torsion_atom_site_label_2
_geom_torsion_atom_site_label_3
_geom_torsion_atom_site_label_4
_geom_torsion
_geom_torsion_site_symmetry_1
_geom_torsion_site_symmetry_2
_geom_torsion_site_symmetry_3
_geom_torsion_site_symmetry_4
_geom_torsion_publ_flag
O42 Cu1 Cu2 O41 -171.3(6) . . . . ?
N8 Cu1 Cu2 O41 13.4(6) . . . . ?
N5 Cu1 Cu2 O41 -173.7(6) . . . . ?
O42 Cu1 Cu2 N11 -174.2(6) . . . . ?
O41 Cu1 Cu2 N11 -2.9(6) . . . . ?
N8 Cu1 Cu2 N11 10.5(6) . . . . ?
N5 Cu1 Cu2 N11 -176.5(6) . . . . ?
O42 Cu1 Cu2 N1 -11.4(6) . . . . ?
O41 Cu1 Cu2 N1 159.9(6) . . . . ?
N8 Cu1 Cu2 N1 173.2(6) . . . . ?
N5 Cu1 Cu2 N1 -13.8(7) . . . . ?
O41 Cu1 Cu2 O42 171.3(6) . . . . ?
N8 Cu1 Cu2 O42 -175.3(6) . . . . ?
N5 Cu1 Cu2 O42 -2.4(6) . . . . ?
O42 Cu1 Cu2 O4W 87.9(5) . . . . ?
O41 Cu1 Cu2 O4W -100.8(5) . . . . ?
N8 Cu1 Cu2 O4W -87.5(5) . . . . ?
N5 Cu1 Cu2 O4W 85.5(5) . . . . ?
N2 C3 C4 O42 72.0(13) . . . . ?
N2 C3 C4 C5 -169.5(10) . . . . ?
N2 C3 C4 C8 -48.9(13) . . . . ?
O42 C4 C5 N4 -59.1(13) . . . . ?
C3 C4 C5 N4 -176.8(10) . . . . ?
C8 C4 C5 N4 63.0(13) . . . . ?
O42 C4 C8 C13 -5.3(17) . . . . ?
C3 C4 C8 C13 114.7(14) . . . . ?
C5 C4 C8 C13 -127.1(13) . . . . ?
O42 C4 C8 C9 -175.4(11) . . . . ?
C3 C4 C8 C9 -55.4(16) . . . . ?
C5 C4 C8 C9 62.8(16) . . . . ?
C13 C8 C9 F1 -178.0(13) . . . . ?
C4 C8 C9 F1 -7(2) . . . . ?
C13 C8 C9 C10 2(2) . . . . ?
C4 C8 C9 C10 172.7(13) . . . . ?
F1 C9 C10 C11 -179.8(14) . . . . ?
C8 C9 C10 C11 0(2) . . . . ?
C9 C10 C11 F2 -176.8(15) . . . . ?
C9 C10 C11 C12 -3(3) . . . . ?
F2 C11 C12 C13 177.0(17) . . . . ?
C10 C11 C12 C13 3(3) . . . . ?
C11 C12 C13 C8 -1(3) . . . . ?
C9 C8 C13 C12 -2(2) . . . . ?
C4 C8 C13 C12 -172.4(15) . . . . ?
N12 C16 C17 O41 65.3(14) . . . . ?
N12 C16 C17 C22 -57.9(14) . . . . ?
N12 C16 C17 C18 -178.0(11) . . . . ?
O41 C17 C18 N7 -68.2(13) . . . . ?
C22 C17 C18 N7 56.0(14) . . . . ?
C16 C17 C18 N7 176.2(11) . . . . ?
F4 C21 C22 C23 177.7(13) . . . . ?
C26 C21 C22 C23 2(2) . . . . ?
F4 C21 C22 C17 0(2) . . . . ?
C26 C21 C22 C17 -175.8(14) . . . . ?
O41 C17 C22 C23 2.4(17) . . . . ?
C16 C17 C22 C23 122.9(13) . . . . ?
C18 C17 C22 C23 -120.2(13) . . . . ?
O41 C17 C22 C21 -179.9(12) . . . . ?
C16 C17 C22 C21 -59.3(16) . . . . ?
C18 C17 C22 C21 57.6(16) . . . . ?
C21 C22 C23 C24 1(2) . . . . ?
C17 C22 C23 C24 179.3(13) . . . . ?
C22 C23 C24 C25 -2(2) . . . . ?
C23 C24 C25 C26 -2(3) . . . . ?
C23 C24 C25 F3 -178.5(15) . . . . ?
C24 C25 C26 C21 5(3) . . . . ?
F3 C25 C26 C21 -178.2(15) . . . . ?
F4 C21 C26 C25 179.2(15) . . . . ?
C22 C21 C26 C25 -5(2) . . . . ?
N17 C31 C32 O44 66.2(12) 2_676 . . . ?
N17 C31 C32 C39 -58.0(13) 2_676 . . . ?
N17 C31 C32 C33 -179.0(10) 2_676 . . . ?
O44 C32 C33 N14 -70.0(14) . . . . ?
C31 C32 C33 N14 174.2(11) . . . . ?
C39 C32 C33 N14 56.3(15) . . . . ?
C39 C34 C35 C36 1(3) . . . . ?
F6 C34 C35 C36 178.5(16) . . . . ?
C34 C35 C36 F5 -178.5(16) . . . . ?
C34 C35 C36 C37 0(3) . . . . ?
F5 C36 C37 C38 178.1(17) . . . . ?
C35 C36 C37 C38 0(3) . . . . ?
C36 C37 C38 C39 0(3) . . . . ?
F6 C34 C39 C38 -178.8(14) . . . . ?
C35 C34 C39 C38 -2(2) . . . . ?
F6 C34 C39 C32 -7(2) . . . . ?
C35 C34 C39 C32 170.5(16) . . . . ?
C37 C38 C39 C34 1(2) . . . . ?
C37 C38 C39 C32 -171.4(16) . . . . ?
O44 C32 C39 C34 170.0(14) . . . . ?
C31 C32 C39 C34 -69.1(17) . . . . ?
C33 C32 C39 C34 47.5(19) . . . . ?
O44 C32 C39 C38 -18.1(18) . . . . ?
C31 C32 C39 C38 102.9(15) . . . . ?
C33 C32 C39 C38 -140.6(14) . . . . ?
N19 C44 C45 O43 -64.3(14) . . . . ?
N19 C44 C45 C48 60.5(15) . . . . ?
N19 C44 C45 C46 -177.8(12) . . . . ?
O43 C45 C46 N23 73.7(15) . . . 2_675 ?
C48 C45 C46 N23 -50.8(17) . . . 2_675 ?
C44 C45 C46 N23 -171.4(12) . . . 2_675 ?
F7 C47 C48 C49 -175.3(14) . . . . ?
C52 C47 C48 C49 1(3) . . . . ?
F7 C47 C48 C45 6(2) . . . . ?
C52 C47 C48 C45 -177.7(17) . . . . ?
O43 C45 C48 C47 179.1(14) . . . . ?
C44 C45 C48 C47 57.5(19) . . . . ?
C46 C45 C48 C47 -61(2) . . . . ?
O43 C45 C48 C49 1(2) . . . . ?
C44 C45 C48 C49 -120.9(16) . . . . ?
C46 C45 C48 C49 120.9(16) . . . . ?
C47 C48 C49 C50 -1(3) . . . . ?
C45 C48 C49 C50 177.9(19) . . . . ?
C48 C49 C50 C51 -3(4) . . . . ?
C49 C50 C51 C52 7(4) . . . . ?
C49 C50 C51 F8 176(2) . . . . ?
F8 C51 C52 C47 -175(2) . . . . ?
C50 C51 C52 C47 -6(4) . . . . ?
F7 C47 C52 C51 179(2) . . . . ?
C48 C47 C52 C51 3(3) . . . . ?
N3 C1 N1 N2 -0.4(18) . . . . ?
N3 C1 N1 Cu2 161.4(11) . . . . ?
O41 Cu2 N1 C1 -82(2) . . . . ?
N11 Cu2 N1 C1 40.0(15) . . . . ?
O42 Cu2 N1 C1 -134.0(15) . . . . ?
O4W Cu2 N1 C1 133.5(15) . . . . ?
Cu1 Cu2 N1 C1 -127.0(13) . . . . ?
O41 Cu2 N1 N2 76.9(19) . . . . ?
N11 Cu2 N1 N2 -161.3(10) . . . . ?
O42 Cu2 N1 N2 24.6(10) . . . . ?
O4W Cu2 N1 N2 -67.9(10) . . . . ?
Cu1 Cu2 N1 N2 31.7(12) . . . . ?
N3 C2 N2 N1 -0.4(17) . . . . ?
N3 C2 N2 C3 -171.5(13) . . . . ?
C1 N1 N2 C2 0.5(15) . . . . ?
Cu2 N1 N2 C2 -163.5(10) . . . . ?
C1 N1 N2 C3 173.1(12) . . . . ?
Cu2 N1 N2 C3 9.2(15) . . . . ?
C4 C3 N2 C2 106.7(16) . . . . ?
C4 C3 N2 N1 -63.9(14) . . . . ?
N2 C2 N3 C1 0.1(18) . . . . ?
N1 C1 N3 C2 0(2) . . . . ?
N6 C7 N4 N5 -0.2(15) . . . . ?
N6 C7 N4 C5 -174.1(12) . . . . ?
C4 C5 N4 C7 -129.2(13) . . . . ?
C4 C5 N4 N5 57.7(15) . . . . ?
N6 C6 N5 N4 -3.6(15) . . . . ?
N6 C6 N5 Cu1 -167.2(10) . . . . ?
C7 N4 N5 C6 2.3(14) . . . . ?
C5 N4 N5 C6 176.6(11) . . . . ?
C7 N4 N5 Cu1 167.9(9) . . . . ?
C5 N4 N5 Cu1 -17.8(15) . . . . ?
O42 Cu1 N5 C6 150.8(12) . . . . ?
N8 Cu1 N5 C6 -33.3(13) . . . . ?
Cu2 Cu1 N5 C6 152.3(10) . . . . ?
O42 Cu1 N5 N4 -10.4(9) . . . . ?
N8 Cu1 N5 N4 165.5(9) . . . . ?
Cu2 Cu1 N5 N4 -8.9(11) . . . . ?
N4 C7 N6 C6 -1.9(16) . . . . ?
N5 C6 N6 C7 3.6(16) . . . . ?
N9 C19 N7 N8 0.8(18) . . . . ?
N9 C19 N7 C18 174.9(14) . . . . ?
C17 C18 N7 C19 -113.8(15) . . . . ?
C17 C18 N7 N8 59.7(16) . . . . ?
N9 C20 N8 N7 -4.4(17) . . . . ?
N9 C20 N8 Cu1 -169.0(10) . . . . ?
C19 N7 N8 C20 2.2(15) . . . . ?
C18 N7 N8 C20 -172.5(13) . . . . ?
C19 N7 N8 Cu1 168.6(10) . . . . ?
C18 N7 N8 Cu1 -6.1(17) . . . . ?
O42 Cu1 N8 C20 112(2) . . . . ?
O41 Cu1 N8 C20 134.0(14) . . . . ?
N5 Cu1 N8 C20 -49.1(14) . . . . ?
Cu2 Cu1 N8 C20 125.6(13) . . . . ?
O42 Cu1 N8 N7 -50(3) . . . . ?
O41 Cu1 N8 N7 -28.0(10) . . . . ?
N5 Cu1 N8 N7 148.9(10) . . . . ?
Cu2 Cu1 N8 N7 -36.3(12) . . . . ?
N7 C19 N9 C20 -3.2(18) . . . . ?
N8 C20 N9 C19 4.9(19) . . . . ?
N11 C15 N10 C14 1.7(19) . . . . ?
N12 C14 N10 C15 -1.8(17) . . . . ?
N10 C15 N11 N12 -0.8(17) . . . . ?
N10 C15 N11 Cu2 176.0(11) . . . . ?
O41 Cu2 N11 C15 -155.9(14) . . . . ?
N1 Cu2 N11 C15 39.3(15) . . . . ?
O42 Cu2 N11 C15 -173.4(18) . . . . ?
O4W Cu2 N11 C15 -55.3(14) . . . . ?
Cu1 Cu2 N11 C15 -154.1(12) . . . . ?
O41 Cu2 N11 N12 20.4(10) . . . . ?
N1 Cu2 N11 N12 -144.4(10) . . . . ?
O42 Cu2 N11 N12 3(3) . . . . ?
O4W Cu2 N11 N12 121.0(10) . . . . ?
Cu1 Cu2 N11 N12 22.2(12) . . . . ?
N10 C14 N12 N11 1.5(17) . . . . ?
N10 C14 N12 C16 175.0(14) . . . . ?
C15 N11 N12 C14 -0.5(14) . . . . ?
Cu2 N11 N12 C14 -177.9(10) . . . . ?
C15 N11 N12 C16 -174.5(12) . . . . ?
Cu2 N11 N12 C16 8.1(16) . . . . ?
C17 C16 N12 C14 130.3(15) . . . . ?
C17 C16 N12 N11 -56.9(16) . . . . ?
N15 C28 N13 N14 -4(2) . . . . ?
N15 C28 N13 Cu3 -169.0(13) . . . . ?
O44 Cu3 N13 C28 138.7(17) . . . . ?
N16 Cu3 N13 C28 -54.6(18) . . . . ?
Cu3 Cu3 N13 C28 142.3(16) 2_676 . . . ?
O44 Cu3 N13 N14 -23.8(11) . . . . ?
N16 Cu3 N13 N14 143.0(10) . . . . ?
Cu3 Cu3 N13 N14 -20.2(13) 2_676 . . . ?
N15 C27 N14 N13 -5(2) . . . . ?
N15 C27 N14 C33 175.6(15) . . . . ?
C28 N13 N14 C27 5.3(17) . . . . ?
Cu3 N13 N14 C27 172.6(11) . . . . ?
C28 N13 N14 C33 -174.9(14) . . . . ?
Cu3 N13 N14 C33 -7.6(17) . . . . ?
C32 C33 N14 C27 -120.4(16) . . . . ?
C32 C33 N14 N13 59.9(16) . . . . ?
N14 C27 N15 C28 2(2) . . . . ?
N13 C28 N15 C27 2(2) . . . . ?
N18 C29 N16 N17 -1.2(18) . . . . ?
N18 C29 N16 Cu3 -167.8(11) . . . . ?
O44 Cu3 N16 C29 133.6(16) 2_676 . . . ?
O44 Cu3 N16 C29 90(2) . . . . ?
N13 Cu3 N16 C29 -40.2(16) . . . . ?
Cu3 Cu3 N16 C29 124.0(15) 2_676 . . . ?
O44 Cu3 N16 N17 -31.3(9) 2_676 . . . ?
O44 Cu3 N16 N17 -74.5(18) . . . . ?
N13 Cu3 N16 N17 154.8(9) . . . . ?
Cu3 Cu3 N16 N17 -41.0(11) 2_676 . . . ?
N18 C30 N17 N16 0.4(18) . . . . ?
N18 C30 N17 C31 176.3(13) . . . 2_676 ?
C29 N16 N17 C30 0.5(16) . . . . ?
Cu3 N16 N17 C30 169.7(10) . . . . ?
C29 N16 N17 C31 -176.0(12) . . . 2_676 ?
Cu3 N16 N17 C31 -6.8(15) . . . 2_676 ?
N17 C30 N18 C29 -1.0(19) . . . . ?
N16 C29 N18 C30 1(2) . . . . ?
N21 C42 N19 N20 1.4(17) . . . . ?
N21 C42 N19 C44 -177.7(14) . . . . ?
C45 C44 N19 C42 -115.3(17) . . . . ?
C45 C44 N19 N20 65.8(16) . . . . ?
N21 C43 N20 N19 -0.8(16) . . . . ?
N21 C43 N20 Cu4 -165.8(10) . . . . ?
C42 N19 N20 C43 -0.3(15) . . . . ?
C44 N19 N20 C43 178.8(12) . . . . ?
C42 N19 N20 Cu4 166.8(10) . . . . ?
C44 N19 N20 Cu4 -14.1(16) . . . . ?
O43 Cu4 N20 C43 139.2(14) . . . . ?
O43 Cu4 N20 C43 102(2) 2_675 . . . ?
N22 Cu4 N20 C43 -41.2(14) . . . . ?
Cu4 Cu4 N20 C43 132.0(12) 2_675 . . . ?
O43 Cu4 N20 N19 -23.6(10) . . . . ?
O43 Cu4 N20 N19 -60(2) 2_675 . . . ?
N22 Cu4 N20 N19 156.0(10) . . . . ?
Cu4 Cu4 N20 N19 -30.8(12) 2_675 . . . ?
N19 C42 N21 C43 -1.7(17) . . . . ?
N20 C43 N21 C42 1.6(17) . . . . ?
N24 C41 N22 N23 -3(2) . . . . ?
N24 C41 N22 Cu4 -171.2(13) . . . . ?
O43 Cu4 N22 C41 125(3) . . . . ?
O43 Cu4 N22 C41 136.1(17) 2_675 . . . ?
N20 Cu4 N22 C41 -52.5(18) . . . . ?
Cu4 Cu4 N22 C41 134.5(16) 2_675 . . . ?
O43 Cu4 N22 N23 -42(3) . . . . ?
O43 Cu4 N22 N23 -31.5(10) 2_675 . . . ?
N20 Cu4 N22 N23 139.8(10) . . . . ?
Cu4 Cu4 N22 N23 -33.2(12) 2_675 . . . ?
N24 C40 N23 N22 -5(2) . . . . ?
N24 C40 N23 C46 170.3(16) . . . 2_675 ?
C41 N22 N23 C40 4.2(18) . . . . ?
Cu4 N22 N23 C40 175.3(12) . . . . ?
C41 N22 N23 C46 -171.3(14) . . . 2_675 ?
Cu4 N22 N23 C46 -0.3(17) . . . 2_675 ?
N23 C40 N24 C41 3(2) . . . . ?
N22 C41 N24 C40 0(2) . . . . ?
O1 W6 O2 W9 -152.0(12) . . . . ?
O3 W6 O2 W9 -51.7(13) . . . . ?
O20 W6 O2 W9 107.1(13) . . . . ?
O18 W6 O2 W9 26(2) . . . . ?
O14' W6 O2 W9 44.0(13) . . . . ?
O14 W6 O2 W9 8.2(11) . . . . ?
O4 W9 O2 W6 151.2(12) . . . . ?
O17 W9 O2 W6 -36(2) 2_665 . . . ?
O5 W9 O2 W6 50.1(13) . . . . ?
O16 W9 O2 W6 -107.8(13) . . . . ?
O15' W9 O2 W6 -46.4(13) . . . . ?
O14 W9 O2 W6 -8.1(10) . . . . ?
O1 W6 O3 W8 154.2(11) . . . . ?
O2 W6 O3 W8 53.0(11) . . . . ?
O20 W6 O3 W8 -34(2) . . . . ?
O18 W6 O3 W8 -106.0(12) . . . . ?
O14' W6 O3 W8 -41.4(11) . . . . ?
O14 W6 O3 W8 -10.1(10) . . . . ?
O6 W8 O3 W6 -152.6(11) . . . . ?
O7 W8 O3 W6 105.4(11) . . . . ?
O5 W8 O3 W6 -51.8(11) . . . . ?
O8 W8 O3 W6 23(2) 2_665 . . . ?
O14 W8 O3 W6 10.2(10) . . . . ?
O15 W8 O3 W6 39.6(11) . . . . ?
O6 W8 O5 W9 153.8(11) . . . . ?
O7 W8 O5 W9 -32.5(19) . . . . ?
O8 W8 O5 W9 -107.4(11) 2_665 . . . ?
O3 W8 O5 W9 51.2(11) . . . . ?
O14 W8 O5 W9 -9.3(10) . . . . ?
O15 W8 O5 W9 -43.5(11) . . . . ?
O4 W9 O5 W8 -151.9(11) . . . . ?
O17 W9 O5 W8 107.6(12) 2_665 . . . ?
O16 W9 O5 W8 21(2) . . . . ?
O2 W9 O5 W8 -50.3(11) . . . . ?
O15' W9 O5 W8 43.2(11) . . . . ?
O14 W9 O5 W8 9.0(9) . . . . ?
O6 W8 O7 W5 154.9(10) . . . . ?
O5 W8 O7 W5 -19(2) . . . . ?
O8 W8 O7 W5 55.5(11) 2_665 . . . ?
O3 W8 O7 W5 -102.7(11) . . . . ?
O14 W8 O7 W5 -39.7(11) . . . . ?
O15 W8 O7 W5 -6.7(9) . . . . ?
O9 W5 O7 W8 -156.8(10) . . . . ?
O10 W5 O7 W8 -55.1(10) 2_665 . . . ?
O16 W5 O7 W8 24(2) 2_665 . . . ?
O19 W5 O7 W8 103.8(12) . . . . ?
O15' W5 O7 W8 41.0(11) 2_665 . . . ?
O15 W5 O7 W8 6.6(9) . . . . ?
O11 W2 O8 W8 -157.3(9) . . . 2_665 ?
O12 W2 O8 W8 103.0(10) . . . 2_665 ?
O10 W2 O8 W8 -54.2(9) . . . 2_665 ?
O20 W2 O8 W8 25.0(18) . . . 2_665 ?
O14' W2 O8 W8 39.5(10) . . . 2_665 ?
O15 W2 O8 W8 9.4(8) 2_665 . . 2_665 ?
O11 W2 O10 W5 154.1(10) . . . 2_665 ?
O12 W2 O10 W5 -27(2) . . . 2_665 ?
O20 W2 O10 W5 -103.5(11) . . . 2_665 ?
O8 W2 O10 W5 55.0(11) . . . 2_665 ?
O14' W2 O10 W5 -41.4(11) . . . 2_665 ?
O15 W2 O10 W5 -5.9(9) 2_665 . . 2_665 ?
O11 W2 O12 W3 155.5(13) . . . . ?
O10 W2 O12 W3 -23(2) . . . . ?
O20 W2 O12 W3 52.9(13) . . . . ?
O8 W2 O12 W3 -105.7(13) . . . . ?
O14' W2 O12 W3 -7.4(11) . . . . ?
O15 W2 O12 W3 -42.6(13) 2_665 . . . ?
O13 W3 O12 W2 -153.6(12) . . . . ?
O19 W3 O12 W2 30(2) . . . . ?
O18 W3 O12 W2 -53.1(13) . . . . ?
O17 W3 O12 W2 107.3(13) . . . . ?
O15' W3 O12 W2 43.0(13) 2_665 . . . ?
O14' W3 O12 W2 7.3(11) . . . . ?
O15 Si1 O14' O14 128.4(9) 2_665 . . . ?
O15 Si1 O14' O14 -51.6(9) . . . . ?
O14 Si1 O14' O14 180.000(2) 2_665 . . . ?
O15' Si1 O14' O14 -113.5(9) 2_665 . . . ?
O15' Si1 O14' O14 66.5(9) . . . . ?
O15 Si1 O14' O15 180.0 . . . 2_665 ?
O14 Si1 O14' O15 51.6(9) 2_665 . . 2_665 ?
O14 Si1 O14' O15 -128.4(9) . . . 2_665 ?
O15' Si1 O14' O15 118.1(8) 2_665 . . 2_665 ?
O15' Si1 O14' O15 -61.9(8) . . . 2_665 ?
O15 Si1 O14' W6 125.9(11) 2_665 . . . ?
O15 Si1 O14' W6 -54.1(11) . . . . ?
O14 Si1 O14' W6 177.5(9) 2_665 . . . ?
O14 Si1 O14' W6 -2.5(9) . . . . ?
O15' Si1 O14' W6 -116.0(11) 2_665 . . . ?
O15' Si1 O14' W6 64.0(11) . . . . ?
O15 Si1 O14' W2 0.3(8) 2_665 . . . ?
O15 Si1 O14' W2 -179.7(8) . . . . ?
O14 Si1 O14' W2 51.9(12) 2_665 . . . ?
O14 Si1 O14' W2 -128.1(12) . . . . ?
O15' Si1 O14' W2 118.4(11) 2_665 . . . ?
O15' Si1 O14' W2 -61.6(11) . . . . ?
O15 Si1 O14' W3 -116.8(10) 2_665 . . . ?
O15 Si1 O14' W3 63.2(10) . . . . ?
O14 Si1 O14' W3 -65.2(10) 2_665 . . . ?
O14 Si1 O14' W3 114.8(10) . . . . ?
O15' Si1 O14' W3 1.3(8) 2_665 . . . ?
O15' Si1 O14' W3 -178.7(8) . . . . ?
O1 W6 O14' Si1 178.6(10) . . . . ?
O2 W6 O14' Si1 -47.6(10) . . . . ?
O3 W6 O14' Si1 43.5(10) . . . . ?
O20 W6 O14' Si1 -133.4(12) . . . . ?
O18 W6 O14' Si1 125.3(12) . . . . ?
O14 W6 O14' Si1 2.2(8) . . . . ?
O1 W6 O14' O14 176.3(13) . . . . ?
O2 W6 O14' O14 -49.8(8) . . . . ?
O3 W6 O14' O14 41.2(8) . . . . ?
O20 W6 O14' O14 -135.6(9) . . . . ?
O18 W6 O14' O14 123.0(9) . . . . ?
O1 W6 O14' O15 -109.1(16) . . . 2_665 ?
O2 W6 O14' O15 24.7(13) . . . 2_665 ?
O3 W6 O14' O15 115.8(13) . . . 2_665 ?
O20 W6 O14' O15 -61.1(13) . . . 2_665 ?
O18 W6 O14' O15 -162.4(14) . . . 2_665 ?
O14 W6 O14' O15 74.5(13) . . . 2_665 ?
O1 W6 O14' W2 -44.7(17) . . . . ?
O2 W6 O14' W2 89.2(5) . . . . ?
O3 W6 O14' W2 -179.8(5) . . . . ?
O20 W6 O14' W2 3.4(5) . . . . ?
O18 W6 O14' W2 -98.0(7) . . . . ?
O14 W6 O14' W2 139.0(9) . . . . ?
O1 W6 O14' W3 50.1(17) . . . . ?
O2 W6 O14' W3 -176.1(5) . . . . ?
O3 W6 O14' W3 -85.0(5) . . . . ?
O20 W6 O14' W3 98.1(6) . . . . ?
O18 W6 O14' W3 -3.2(5) . . . . ?
O14 W6 O14' W3 -126.2(9) . . . . ?
O11 W2 O14' Si1 -172.9(11) . . . . ?
O12 W2 O14' Si1 -124.6(12) . . . . ?
O10 W2 O14' Si1 49.3(10) . . . . ?
O20 W2 O14' Si1 133.7(12) . . . . ?
O8 W2 O14' Si1 -40.2(10) . . . . ?
O15 W2 O14' Si1 -0.3(7) 2_665 . . . ?
O11 W2 O14' O14 114.5(17) . . . . ?
O12 W2 O14' O14 162.8(17) . . . . ?
O10 W2 O14' O14 -23.3(15) . . . . ?
O20 W2 O14' O14 61.1(15) . . . . ?
O8 W2 O14' O14 -112.8(15) . . . . ?
O15 W2 O14' O14 -72.9(14) 2_665 . . . ?
O11 W2 O14' O15 -172.7(13) . . . 2_665 ?
O12 W2 O14' O15 -124.3(9) . . . 2_665 ?
O10 W2 O14' O15 49.6(7) . . . 2_665 ?
O20 W2 O14' O15 134.0(8) . . . 2_665 ?
O8 W2 O14' O15 -39.9(7) . . . 2_665 ?
O11 W2 O14' W6 49.9(16) . . . . ?
O12 W2 O14' W6 98.3(7) . . . . ?
O10 W2 O14' W6 -87.8(5) . . . . ?
O20 W2 O14' W6 -3.4(5) . . . . ?
O8 W2 O14' W6 -177.3(5) . . . . ?
O15 W2 O14' W6 -137.4(9) 2_665 . . . ?
O11 W2 O14' W3 -44.6(17) . . . . ?
O12 W2 O14' W3 3.8(6) . . . . ?
O10 W2 O14' W3 177.7(5) . . . . ?
O20 W2 O14' W3 -97.9(7) . . . . ?
O8 W2 O14' W3 88.2(5) . . . . ?
O15 W2 O14' W3 128.1(9) 2_665 . . . ?
O13 W3 O14' Si1 176.7(8) . . . . ?
O19 W3 O14' Si1 -43.7(10) . . . . ?
O18 W3 O14' Si1 -128.9(11) . . . . ?
O17 W3 O14' Si1 45.6(10) . . . . ?
O12 W3 O14' Si1 127.9(11) . . . . ?
O15' W3 O14' Si1 -1.2(7) 2_665 . . . ?
O13 W3 O14' O14 -117.7(14) . . . . ?
O19 W3 O14' O14 21.8(13) . . . . ?
O18 W3 O14' O14 -63.3(12) . . . . ?
O17 W3 O14' O14 111.1(12) . . . . ?
O12 W3 O14' O14 -166.5(14) . . . . ?
O15' W3 O14' O14 64.4(12) 2_665 . . . ?
O13 W3 O14' O15 110.9(15) . . . 2_665 ?
O19 W3 O14' O15 -109.5(11) . . . 2_665 ?
O18 W3 O14' O15 165.3(13) . . . 2_665 ?
O17 W3 O14' O15 -20.2(12) . . . 2_665 ?
O12 W3 O14' O15 62.1(11) . . . 2_665 ?
O15' W3 O14' O15 -66.9(12) 2_665 . . 2_665 ?
O13 W3 O14' W6 -51.1(14) . . . . ?
O19 W3 O14' W6 88.4(6) . . . . ?
O18 W3 O14' W6 3.3(6) . . . . ?
O17 W3 O14' W6 177.7(5) . . . . ?
O12 W3 O14' W6 -99.9(7) . . . . ?
O15' W3 O14' W6 131.0(8) 2_665 . . . ?
O13 W3 O14' W2 45.1(14) . . . . ?
O19 W3 O14' W2 -175.4(6) . . . . ?
O18 W3 O14' W2 99.5(7) . . . . ?
O17 W3 O14' W2 -86.1(6) . . . . ?
O12 W3 O14' W2 -3.7(6) . . . . ?
O15' W3 O14' W2 -132.8(9) 2_665 . . . ?
O15 Si1 O14 O15 180.000(2) 2_665 . . . ?
O14' Si1 O14 O15 53.5(10) 2_665 . . . ?
O14' Si1 O14 O15 -126.5(10) . . . . ?
O15' Si1 O14 O15 -60.6(9) 2_665 . . . ?
O15' Si1 O14 O15 119.4(9) . . . . ?
O15 Si1 O14 O14' -53.5(10) 2_665 . . . ?
O15 Si1 O14 O14' 126.5(10) . . . . ?
O14' Si1 O14 O14' 180.000(1) 2_665 . . . ?
O15' Si1 O14 O14' 65.8(9) 2_665 . . . ?
O15' Si1 O14 O14' -114.2(9) . . . . ?
O15 Si1 O14 W8 -179.3(9) 2_665 . . . ?
O15 Si1 O14 W8 0.7(9) . . . . ?
O14' Si1 O14 W8 54.2(12) 2_665 . . . ?
O14' Si1 O14 W8 -125.8(12) . . . . ?
O15' Si1 O14 W8 -60.0(11) 2_665 . . . ?
O15' Si1 O14 W8 120.0(11) . . . . ?
O15 Si1 O14 W6 -51.1(12) 2_665 . . . ?
O15 Si1 O14 W6 128.9(12) . . . . ?
O14' Si1 O14 W6 -177.5(9) 2_665 . . . ?
O14' Si1 O14 W6 2.5(9) . . . . ?
O15' Si1 O14 W6 68.3(10) 2_665 . . . ?
O15' Si1 O14 W6 -111.7(10) . . . . ?
O15 Si1 O14 W9 62.3(11) 2_665 . . . ?
O15 Si1 O14 W9 -117.7(11) . . . . ?
O14' Si1 O14 W9 -64.1(10) 2_665 . . . ?
O14' Si1 O14 W9 115.9(10) . . . . ?
O15' Si1 O14 W9 -178.3(8) 2_665 . . . ?
O15' Si1 O14 W9 1.7(8) . . . . ?
O15 O14' O14 Si1 40.1(7) 2_665 . . . ?
W6 O14' O14 Si1 177.7(8) . . . . ?
W2 O14' O14 Si1 103.1(14) . . . . ?
W3 O14' O14 Si1 -102.8(11) . . . . ?
Si1 O14' O14 O15 42.8(8) . . . . ?
O15 O14' O14 O15 82.9(11) 2_665 . . . ?
W6 O14' O14 O15 -139.4(9) . . . . ?
W2 O14' O14 O15 145.9(13) . . . . ?
W3 O14' O14 O15 -60.0(13) . . . . ?
Si1 O14' O14 W8 108.7(15) . . . . ?
O15 O14' O14 W8 148.8(13) 2_665 . . . ?
W6 O14' O14 W8 -73.5(13) . . . . ?
W2 O14' O14 W8 -148.2(11) . . . . ?
W3 O14' O14 W8 6(2) . . . . ?
Si1 O14' O14 W6 -177.7(8) . . . . ?
O15 O14' O14 W6 -137.6(9) 2_665 . . . ?
W2 O14' O14 W6 -74.7(13) . . . . ?
W3 O14' O14 W6 79.5(10) . . . . ?
Si1 O14' O14 W9 -102.5(11) . . . . ?
O15 O14' O14 W9 -62.4(13) 2_665 . . . ?
W6 O14' O14 W9 75.2(10) . . . . ?
W2 O14' O14 W9 1(2) . . . . ?
W3 O14' O14 W9 154.7(8) . . . . ?
O6 W8 O14 Si1 -175.3(12) . . . . ?
O7 W8 O14 Si1 46.8(11) . . . . ?
O5 W8 O14 Si1 -124.4(12) . . . . ?
O8 W8 O14 Si1 -42.2(11) 2_665 . . . ?
O3 W8 O14 Si1 133.0(13) . . . . ?
O15 W8 O14 Si1 -0.6(8) . . . . ?
O6 W8 O14 O15 -174.7(14) . . . . ?
O7 W8 O14 O15 47.4(8) . . . . ?
O5 W8 O14 O15 -123.8(9) . . . . ?
O8 W8 O14 O15 -41.6(8) 2_665 . . . ?
O3 W8 O14 O15 133.5(9) . . . . ?
O6 W8 O14 O14' 108.7(19) . . . . ?
O7 W8 O14 O14' -29.2(15) . . . . ?
O5 W8 O14 O14' 159.6(17) . . . . ?
O8 W8 O14 O14' -118.2(15) 2_665 . . . ?
O3 W8 O14 O14' 56.9(14) . . . . ?
O15 W8 O14 O14' -76.6(16) . . . . ?
O6 W8 O14 W6 46.3(18) . . . . ?
O7 W8 O14 W6 -91.6(6) . . . . ?
O5 W8 O14 W6 97.2(7) . . . . ?
O8 W8 O14 W6 179.4(5) 2_665 . . . ?
O3 W8 O14 W6 -5.5(5) . . . . ?
O15 W8 O14 W6 -139.0(10) . . . . ?
O6 W8 O14 W9 -46.3(18) . . . . ?
O7 W8 O14 W9 175.7(5) . . . . ?
O5 W8 O14 W9 4.6(5) . . . . ?
O8 W8 O14 W9 86.7(5) 2_665 . . . ?
O3 W8 O14 W9 -98.1(7) . . . . ?
O15 W8 O14 W9 128.4(9) . . . . ?
O1 W6 O14 Si1 -178.7(10) . . . . ?
O2 W6 O14 Si1 121.6(11) . . . . ?
O3 W6 O14 Si1 -134.8(12) . . . . ?
O20 W6 O14 Si1 36.8(10) . . . . ?
O18 W6 O14 Si1 -52.0(10) . . . . ?
O14' W6 O14 Si1 -2.2(8) . . . . ?
O1 W6 O14 O15 -103.3(19) . . . . ?
O2 W6 O14 O15 -163.0(16) . . . . ?
O3 W6 O14 O15 -59.4(14) . . . . ?
O20 W6 O14 O15 112.2(14) . . . . ?
O18 W6 O14 O15 23.4(15) . . . . ?
O14' W6 O14 O15 73.2(15) . . . . ?
O1 W6 O14 O14' -176.4(13) . . . . ?
O2 W6 O14 O14' 123.9(9) . . . . ?
O3 W6 O14 O14' -132.5(9) . . . . ?
O20 W6 O14 O14' 39.0(8) . . . . ?
O18 W6 O14 O14' -49.7(8) . . . . ?
O1 W6 O14 W8 -38.3(17) . . . . ?
O2 W6 O14 W8 -98.1(7) . . . . ?
O3 W6 O14 W8 5.5(5) . . . . ?
O20 W6 O14 W8 177.1(5) . . . . ?
O18 W6 O14 W8 88.4(6) . . . . ?
O14' W6 O14 W8 138.1(10) . . . . ?
O1 W6 O14 W9 55.4(15) . . . . ?
O2 W6 O14 W9 -4.3(5) . . . . ?
O3 W6 O14 W9 99.3(6) . . . . ?
O20 W6 O14 W9 -89.1(5) . . . . ?
O18 W6 O14 W9 -177.9(5) . . . . ?
O14' W6 O14 W9 -128.1(9) . . . . ?
O4 W9 O14 Si1 179.4(10) . . . . ?
O17 W9 O14 Si1 44.5(10) 2_665 . . . ?
O5 W9 O14 Si1 129.8(11) . . . . ?
O16 W9 O14 Si1 -45.4(10) . . . . ?
O2 W9 O14 Si1 -125.2(11) . . . . ?
O15' W9 O14 Si1 -1.5(7) . . . . ?
O4 W9 O14 O15 110.9(16) . . . . ?
O17 W9 O14 O15 -23.9(12) 2_665 . . . ?
O5 W9 O14 O15 61.3(11) . . . . ?
O16 W9 O14 O15 -113.8(12) . . . . ?
O2 W9 O14 O15 166.3(14) . . . . ?
O15' W9 O14 O15 -70.0(12) . . . . ?
O4 W9 O14 O14' -114.0(15) . . . . ?
O17 W9 O14 O14' 111.1(12) 2_665 . . . ?
O5 W9 O14 O14' -163.6(14) . . . . ?
O16 W9 O14 O14' 21.3(12) . . . . ?
O2 W9 O14 O14' -58.6(12) . . . . ?
O15' W9 O14 O14' 65.1(11) . . . . ?
O4 W9 O14 W8 44.9(15) . . . . ?
O17 W9 O14 W8 -90.0(6) 2_665 . . . ?
O5 W9 O14 W8 -4.7(5) . . . . ?
O16 W9 O14 W8 -179.8(5) . . . . ?
O2 W9 O14 W8 100.3(7) . . . . ?
O15' W9 O14 W8 -136.0(9) . . . . ?
O4 W9 O14 W6 -51.2(14) . . . . ?
O17 W9 O14 W6 173.9(5) 2_665 . . . ?
O5 W9 O14 W6 -100.8(6) . . . . ?
O16 W9 O14 W6 84.1(5) . . . . ?
O2 W9 O14 W6 4.2(5) . . . . ?
O15' W9 O14 W6 127.9(8) . . . . ?
O14 Si1 O15 O14 180.000(3) 2_665 . . . ?
O14' Si1 O15 O14 -126.6(10) 2_665 . . . ?
O14' Si1 O15 O14 53.4(10) . . . . ?
O15' Si1 O15 O14 117.1(9) 2_665 . . . ?
O15' Si1 O15 O14 -62.9(9) . . . . ?
O14 Si1 O15 O14' -53.4(10) 2_665 . . 2_665 ?
O14 Si1 O15 O14' 126.6(10) . . . 2_665 ?
O14' Si1 O15 O14' 180.0 . . . 2_665 ?
O15' Si1 O15 O14' -116.3(9) 2_665 . . 2_665 ?
O15' Si1 O15 O14' 63.7(9) . . . 2_665 ?
O14 Si1 O15 W8 179.3(9) 2_665 . . . ?
O14 Si1 O15 W8 -0.7(9) . . . . ?
O14' Si1 O15 W8 -127.3(11) 2_665 . . . ?
O14' Si1 O15 W8 52.7(11) . . . . ?
O15' Si1 O15 W8 116.4(11) 2_665 . . . ?
O15' Si1 O15 W8 -63.6(11) . . . . ?
O14 Si1 O15 W2 -53.1(11) 2_665 . . 2_665 ?
O14 Si1 O15 W2 126.9(11) . . . 2_665 ?
O14' Si1 O15 W2 0.3(8) 2_665 . . 2_665 ?
O14' Si1 O15 W2 -179.7(8) . . . 2_665 ?
O15' Si1 O15 W2 -116.0(10) 2_665 . . 2_665 ?
O15' Si1 O15 W2 64.0(10) . . . 2_665 ?
O14 Si1 O15 W5 60.8(11) 2_665 . . . ?
O14 Si1 O15 W5 -119.2(11) . . . . ?
O14' Si1 O15 W5 114.2(10) 2_665 . . . ?
O14' Si1 O15 W5 -65.8(10) . . . . ?
O15' Si1 O15 W5 -2.1(7) 2_665 . . . ?
O15' Si1 O15 W5 177.9(7) . . . . ?
O14' O14 O15 Si1 -42.1(7) . . . . ?
W8 O14 O15 Si1 -179.4(8) . . . . ?
W6 O14 O15 Si1 -104.4(14) . . . . ?
W9 O14 O15 Si1 102.6(11) . . . . ?
Si1 O14 O15 O14' -42.0(7) . . . 2_665 ?
O14' O14 O15 O14' -84.1(10) . . . 2_665 ?
W8 O14 O15 O14' 138.6(8) . . . 2_665 ?
W6 O14 O15 O14' -146.4(12) . . . 2_665 ?
W9 O14 O15 O14' 60.6(12) . . . 2_665 ?
Si1 O14 O15 W8 179.4(8) . . . . ?
O14' O14 O15 W8 137.3(9) . . . . ?
W6 O14 O15 W8 75.0(12) . . . . ?
W9 O14 O15 W8 -78.0(10) . . . . ?
Si1 O14 O15 W2 -106.2(13) . . . 2_665 ?
O14' O14 O15 W2 -148.3(12) . . . 2_665 ?
W8 O14 O15 W2 74.4(12) . . . 2_665 ?
W6 O14 O15 W2 149.4(10) . . . 2_665 ?
W9 O14 O15 W2 -4(2) . . . 2_665 ?
Si1 O14 O15 W5 102.6(10) . . . . ?
O14' O14 O15 W5 60.4(13) . . . . ?
W8 O14 O15 W5 -76.9(10) . . . . ?
W6 O14 O15 W5 -2(2) . . . . ?
W9 O14 O15 W5 -154.9(7) . . . . ?
O6 W8 O15 Si1 175.1(12) . . . . ?
O7 W8 O15 Si1 -125.9(11) . . . . ?
O5 W8 O15 Si1 49.4(10) . . . . ?
O8 W8 O15 Si1 133.3(11) 2_665 . . . ?
O3 W8 O15 Si1 -39.9(10) . . . . ?
O14 W8 O15 Si1 0.6(8) . . . . ?
O6 W8 O15 O14 174.6(14) . . . . ?
O7 W8 O15 O14 -126.5(9) . . . . ?
O5 W8 O15 O14 48.8(8) . . . . ?
O8 W8 O15 O14 132.7(9) 2_665 . . . ?
O3 W8 O15 O14 -40.5(8) . . . . ?
O6 W8 O15 O14' 99(2) . . . 2_665 ?
O7 W8 O15 O14' 157.7(15) . . . 2_665 ?
O5 W8 O15 O14' -27.0(14) . . . 2_665 ?
O8 W8 O15 O14' 57.0(13) 2_665 . . 2_665 ?
O3 W8 O15 O14' -116.2(14) . . . 2_665 ?
O14 W8 O15 O14' -75.7(15) . . . 2_665 ?
O6 W8 O15 W2 36.7(17) . . . 2_665 ?
O7 W8 O15 W2 95.6(6) . . . 2_665 ?
O5 W8 O15 W2 -89.1(5) . . . 2_665 ?
O8 W8 O15 W2 -5.1(4) 2_665 . . 2_665 ?
O3 W8 O15 W2 -178.3(5) . . . 2_665 ?
O14 W8 O15 W2 -137.9(9) . . . 2_665 ?
O6 W8 O15 W5 -55.4(17) . . . . ?
O7 W8 O15 W5 3.5(5) . . . . ?
O5 W8 O15 W5 178.8(5) . . . . ?
O8 W8 O15 W5 -97.3(6) 2_665 . . . ?
O3 W8 O15 W5 89.6(5) . . . . ?
O14 W8 O15 W5 130.0(9) . . . . ?
O9 W5 O15 Si1 175.6(11) . . . . ?
O10 W5 O15 Si1 -127.2(10) 2_665 . . . ?
O16 W5 O15 Si1 -42.5(9) 2_665 . . . ?
O7 W5 O15 Si1 131.0(10) . . . . ?
O19 W5 O15 Si1 47.7(9) . . . . ?
O15' W5 O15 Si1 2.0(7) 2_665 . . . ?
O9 W5 O15 O14 106.4(17) . . . . ?
O10 W5 O15 O14 163.6(13) 2_665 . . . ?
O16 W5 O15 O14 -111.7(11) 2_665 . . . ?
O7 W5 O15 O14 61.8(11) . . . . ?
O19 W5 O15 O14 -21.6(12) . . . . ?
O15' W5 O15 O14 -67.2(12) 2_665 . . . ?
O9 W5 O15 O14' -118.0(15) . . . 2_665 ?
O10 W5 O15 O14' -60.8(10) 2_665 . . 2_665 ?
O16 W5 O15 O14' 23.9(11) 2_665 . . 2_665 ?
O7 W5 O15 O14' -162.6(12) . . . 2_665 ?
O19 W5 O15 O14' 114.1(10) . . . 2_665 ?
O15' W5 O15 O14' 68.4(10) 2_665 . . 2_665 ?
O9 W5 O15 W8 41.1(16) . . . . ?
O10 W5 O15 W8 98.2(6) 2_665 . . . ?
O16 W5 O15 W8 -177.0(5) 2_665 . . . ?
O7 W5 O15 W8 -3.5(5) . . . . ?
O19 W5 O15 W8 -86.9(5) . . . . ?
O15' W5 O15 W8 -132.5(8) 2_665 . . . ?
O9 W5 O15 W2 -54.1(15) . . . 2_665 ?
O10 W5 O15 W2 3.0(5) 2_665 . . 2_665 ?
O16 W5 O15 W2 87.8(5) 2_665 . . 2_665 ?
O7 W5 O15 W2 -98.7(6) . . . 2_665 ?
O19 W5 O15 W2 177.9(5) . . . 2_665 ?
O15' W5 O15 W2 132.3(8) 2_665 . . 2_665 ?
O15 Si1 O15' W5 -2.4(8) 2_665 . . 2_665 ?
O15 Si1 O15' W5 177.6(8) . . . 2_665 ?
O14 Si1 O15' W5 -59.5(11) 2_665 . . 2_665 ?
O14 Si1 O15' W5 120.5(11) . . . 2_665 ?
O14' Si1 O15' W5 -121.8(11) 2_665 . . 2_665 ?
O14' Si1 O15' W5 58.2(11) . . . 2_665 ?
O15 Si1 O15' W3 120.6(10) 2_665 . . 2_665 ?
O15 Si1 O15' W3 -59.4(10) . . . 2_665 ?
O14 Si1 O15' W3 63.6(9) 2_665 . . 2_665 ?
O14 Si1 O15' W3 -116.4(9) . . . 2_665 ?
O14' Si1 O15' W3 1.3(8) 2_665 . . 2_665 ?
O14' Si1 O15' W3 -178.7(8) . . . 2_665 ?
O15 Si1 O15' W9 -124.7(10) 2_665 . . . ?
O15 Si1 O15' W9 55.3(10) . . . . ?
O14 Si1 O15' W9 178.2(8) 2_665 . . . ?
O14 Si1 O15' W9 -1.8(8) . . . . ?
O14' Si1 O15' W9 115.9(9) 2_665 . . . ?
O14' Si1 O15' W9 -64.1(9) . . . . ?
O4 W9 O15' Si1 -179.5(10) . . . . ?
O17 W9 O15' Si1 -126.3(10) 2_665 . . . ?
O5 W9 O15' Si1 -40.2(8) . . . . ?
O16 W9 O15' Si1 130.2(10) . . . . ?
O2 W9 O15' Si1 49.4(8) . . . . ?
O14 W9 O15' Si1 1.5(7) . . . . ?
O4 W9 O15' W5 45.5(15) . . . 2_665 ?
O17 W9 O15' W5 98.7(7) 2_665 . . 2_665 ?
O5 W9 O15' W5 -175.2(5) . . . 2_665 ?
O16 W9 O15' W5 -4.7(6) . . . 2_665 ?
O2 W9 O15' W5 -85.6(5) . . . 2_665 ?
O14 W9 O15' W5 -133.5(8) . . . 2_665 ?
O4 W9 O15' W3 -52.3(15) . . . 2_665 ?
O17 W9 O15' W3 0.9(6) 2_665 . . 2_665 ?
O5 W9 O15' W3 87.0(5) . . . 2_665 ?
O16 W9 O15' W3 -102.5(8) . . . 2_665 ?
O2 W9 O15' W3 176.6(5) . . . 2_665 ?
O14 W9 O15' W3 128.7(8) . . . 2_665 ?
O4 W9 O16 W5 -153.7(13) . . . 2_665 ?
O17 W9 O16 W5 -53.2(15) 2_665 . . 2_665 ?
O5 W9 O16 W5 33(2) . . . 2_665 ?
O2 W9 O16 W5 105.8(14) . . . 2_665 ?
O15' W9 O16 W5 8.3(11) . . . 2_665 ?
O14 W9 O16 W5 43.9(14) . . . 2_665 ?
O13 W3 O17 W9 160.5(13) . . . 2_665 ?
O19 W3 O17 W9 58.7(14) . . . 2_665 ?
O18 W3 O17 W9 -24(3) . . . 2_665 ?
O12 W3 O17 W9 -99.8(14) . . . 2_665 ?
O15' W3 O17 W9 -1.6(11) 2_665 . . 2_665 ?
O14' W3 O17 W9 -38.5(14) . . . 2_665 ?
O13 W3 O18 W6 153.3(12) . . . . ?
O19 W3 O18 W6 -104.8(13) . . . . ?
O17 W3 O18 W6 -22(3) . . . . ?
O12 W3 O18 W6 53.4(13) . . . . ?
O15' W3 O18 W6 -42.4(13) 2_665 . . . ?
O14' W3 O18 W6 -6.0(11) . . . . ?
O1 W6 O18 W3 -156.1(12) . . . . ?
O2 W6 O18 W3 26(2) . . . . ?
O3 W6 O18 W3 104.7(13) . . . . ?
O20 W6 O18 W3 -55.1(13) . . . . ?
O14' W6 O18 W3 6.1(11) . . . . ?
O14 W6 O18 W3 42.2(13) . . . . ?
O13 W3 O19 W5 -155.8(13) . . . . ?
O18 W3 O19 W5 103.5(14) . . . . ?
O17 W3 O19 W5 -56.4(14) . . . . ?
O12 W3 O19 W5 21(3) . . . . ?
O15' W3 O19 W5 6.0(11) 2_665 . . . ?
O14' W3 O19 W5 40.7(14) . . . . ?
O9 W5 O19 W3 157.3(13) . . . . ?
O10 W5 O19 W3 -29(2) 2_665 . . . ?
O16 W5 O19 W3 54.6(15) 2_665 . . . ?
O7 W5 O19 W3 -103.7(14) . . . . ?
O15' W5 O19 W3 -6.1(12) 2_665 . . . ?
O15 W5 O19 W3 -41.5(14) . . . . ?
O1 W6 O20 W2 157.1(11) . . . . ?
O2 W6 O20 W2 -102.1(12) . . . . ?
O3 W6 O20 W2 -15(2) . . . . ?
O18 W6 O20 W2 56.7(12) . . . . ?
O14' W6 O20 W2 -6.4(10) . . . . ?
O14 W6 O20 W2 -36.0(12) . . . . ?
O11 W2 O20 W6 -155.1(11) . . . . ?
O12 W2 O20 W6 -55.5(12) . . . . ?
O10 W2 O20 W6 102.2(12) . . . . ?
O8 W2 O20 W6 23(2) . . . . ?
O14' W2 O20 W6 6.3(10) . . . . ?
O15 W2 O20 W6 36.6(12) 2_665 . . . ?
O22 W11 O23 W10 -154.2(13) . . . . ?
O26 W11 O23 W10 28(2) 2_666 . . . ?
O25 W11 O23 W10 -53.0(14) . . . . ?
O40 W11 O23 W10 104.4(15) 2_666 . . . ?
O35 W11 O23 W10 46.6(14) 2_666 . . . ?
O33' W11 O23 W10 5.0(12) . . . . ?
O21 W10 O23 W11 153.4(13) . . . . ?
O37 W10 O23 W11 -105.1(15) . . . . ?
O36 W10 O23 W11 -21(3) . . . . ?
O24 W10 O23 W11 53.0(14) . . . . ?
O33 W10 O23 W11 -45.6(14) . . . . ?
O33' W10 O23 W11 -4.9(12) . . . . ?
O28 W1 O24 W10 158.5(11) . . . . ?
O25 W1 O24 W10 55.7(11) . . . . ?
O29 W1 O24 W10 -102.4(11) . . . . ?
O34 W1 O24 W10 -22(2) . . . . ?
O33' W1 O24 W10 -7.7(10) . . . . ?
O35' W1 O24 W10 -36.7(11) . . . . ?
O21 W10 O24 W1 -155.5(11) . . . . ?
O37 W10 O24 W1 25(2) . . . . ?
O36 W10 O24 W1 101.7(12) . . . . ?
O23 W10 O24 W1 -54.5(11) . . . . ?
O33 W10 O24 W1 38.4(11) . . . . ?
O33' W10 O24 W1 7.4(9) . . . . ?
O28 W1 O25 W11 -157.5(11) . . . . ?
O24 W1 O25 W11 -55.7(11) . . . . ?
O29 W1 O25 W11 31.6(18) . . . . ?
O34 W1 O25 W11 103.4(11) . . . . ?
O33' W1 O25 W11 9.0(9) . . . . ?
O35' W1 O25 W11 39.0(10) . . . . ?
O22 W11 O25 W1 155.4(11) . . . . ?
O23 W11 O25 W1 53.8(11) . . . . ?
O26 W11 O25 W1 -101.6(11) 2_666 . . . ?
O40 W11 O25 W1 -18(2) 2_666 . . . ?
O35 W11 O25 W1 -39.2(11) 2_666 . . . ?
O33' W11 O25 W1 -8.5(9) . . . . ?
O27 W12 O26 W11 -150.8(10) . . . 2_666 ?
O36 W12 O26 W11 35(2) . . . 2_666 ?
O38 W12 O26 W11 -46.7(12) . . . 2_666 ?
O39 W12 O26 W11 112.0(12) . . . 2_666 ?
O33 W12 O26 W11 51.4(11) . . . 2_666 ?
O35 W12 O26 W11 8.9(9) . . . 2_666 ?
O30 W7 O29 W1 157.0(9) . . . . ?
O40 W7 O29 W1 -16.3(19) . . . . ?
O31 W7 O29 W1 55.7(9) 2_666 . . . ?
O38 W7 O29 W1 -101.6(10) . . . . ?
O35 W7 O29 W1 -36.8(10) . . . . ?
O28 W1 O29 W7 -155.4(10) . . . . ?
O24 W1 O29 W7 102.8(10) . . . . ?
O25 W1 O29 W7 15.6(18) . . . . ?
O34 W1 O29 W7 -56.1(9) . . . . ?
O33' W1 O29 W7 36.1(10) . . . . ?
O35' W1 O29 W7 7.5(8) . . . . ?
O32 W4 O31 W7 -152.7(10) . . . 2_666 ?
O39 W4 O31 W7 28(2) . . . 2_666 ?
O34 W4 O31 W7 -53.4(10) 2_666 . . 2_666 ?
O37 W4 O31 W7 103.6(12) . . . 2_666 ?
O33 W4 O31 W7 42.6(10) . . . 2_666 ?
O35' W4 O31 W7 7.5(9) 2_666 . . 2_666 ?
O35' Si2 O33' O35' 180.000(3) 2_666 . . . ?
O35 Si2 O33' O35' 53.8(10) . . . . ?
O35 Si2 O33' O35' -126.2(10) 2_666 . . . ?
O35' Si2 O33' W1 -1.2(10) . . . . ?
O35' Si2 O33' W1 178.8(10) 2_666 . . . ?
O35 Si2 O33' W1 52.6(13) . . . . ?
O35 Si2 O33' W1 -127.4(13) 2_666 . . . ?
O33 Si2 O33' W1 125.6(13) . . . . ?
O33 Si2 O33' W1 -54.4(13) 2_666 . . . ?
O35' Si2 O33' W11 125.7(12) . . . . ?
O35' Si2 O33' W11 -54.3(12) 2_666 . . . ?
O35 Si2 O33' W11 179.5(8) . . . . ?
O35 Si2 O33' W11 -0.5(8) 2_666 . . . ?
O33 Si2 O33' W11 -107.5(9) . . . . ?
O33 Si2 O33' W11 72.5(9) 2_666 . . . ?
O35' Si2 O33' W10 -128.0(12) . . . . ?
O35' Si2 O33' W10 52.0(12) 2_666 . . . ?
O35 Si2 O33' W10 105.7(10) 2_666 . . . ?
O33 Si2 O33' W10 -1.3(8) . . . . ?
O33 Si2 O33' W10 178.7(8) 2_666 . . . ?
O28 W1 O33' O35' 178.0(18) . . . . ?
O24 W1 O33' O35' -131.1(10) . . . . ?
O25 W1 O33' O35' 128.5(10) . . . . ?
O29 W1 O33' O35' -43.2(9) . . . . ?
O34 W1 O33' O35' 43.7(9) . . . . ?
O28 W1 O33' Si2 179.0(15) . . . . ?
O24 W1 O33' Si2 -130.1(13) . . . . ?
O25 W1 O33' Si2 129.5(13) . . . . ?
O29 W1 O33' Si2 -42.2(12) . . . . ?
O34 W1 O33' Si2 44.7(12) . . . . ?
O35' W1 O33' Si2 1.0(9) . . . . ?
O28 W1 O33' W11 45(2) . . . . ?
O24 W1 O33' W11 95.7(6) . . . . ?
O25 W1 O33' W11 -4.7(5) . . . . ?
O29 W1 O33' W11 -176.4(5) . . . . ?
O34 W1 O33' W11 -89.5(5) . . . . ?
O35' W1 O33' W11 -133.2(10) . . . . ?
O28 W1 O33' W10 -47(2) . . . . ?
O24 W1 O33' W10 4.2(5) . . . . ?
O25 W1 O33' W10 -96.2(6) . . . . ?
O29 W1 O33' W10 92.1(5) . . . . ?
O34 W1 O33' W10 179.0(5) . . . . ?
O35' W1 O33' W10 135.2(11) . . . . ?
O22 W11 O33' O35' -113.5(17) . . . . ?
O23 W11 O33' O35' -174.2(16) . . . . ?
O26 W11 O33' O35' 15.2(14) 2_666 . . . ?
O25 W11 O33' O35' -70.7(14) . . . . ?
O40 W11 O33' O35' 105.6(14) 2_666 . . . ?
O35 W11 O33' O35' 67.5(14) 2_666 . . . ?
O22 W11 O33' Si2 179.5(11) . . . . ?
O23 W11 O33' Si2 118.8(11) . . . . ?
O26 W11 O33' Si2 -51.9(9) 2_666 . . . ?
O25 W11 O33' Si2 -137.7(11) . . . . ?
O40 W11 O33' Si2 38.5(9) 2_666 . . . ?
O35 W11 O33' Si2 0.5(7) 2_666 . . . ?
O22 W11 O33' W1 -37.9(16) . . . . ?
O23 W11 O33' W1 -98.6(7) . . . . ?
O26 W11 O33' W1 90.8(6) 2_666 . . . ?
O25 W11 O33' W1 4.9(5) . . . . ?
O40 W11 O33' W1 -178.9(5) 2_666 . . . ?
O35 W11 O33' W1 143.1(9) 2_666 . . . ?
O22 W11 O33' W10 58.2(15) . . . . ?
O23 W11 O33' W10 -2.5(6) . . . . ?
O26 W11 O33' W10 -173.1(5) 2_666 . . . ?
O25 W11 O33' W10 101.0(6) . . . . ?
O40 W11 O33' W10 -82.8(5) 2_666 . . . ?
O35 W11 O33' W10 -120.8(8) 2_666 . . . ?
O21 W10 O33' O35' 114.5(17) . . . . ?
O37 W10 O33' O35' -102.3(14) . . . . ?
O36 W10 O33' O35' -12.8(14) . . . . ?
O23 W10 O33' O35' 173.9(16) . . . . ?
O24 W10 O33' O35' 70.9(14) . . . . ?
O33 W10 O33' O35' -66.3(14) . . . . ?
O21 W10 O33' Si2 -178.1(10) . . . . ?
O37 W10 O33' Si2 -34.9(10) . . . . ?
O36 W10 O33' Si2 54.6(9) . . . . ?
O23 W10 O33' Si2 -118.7(11) . . . . ?
O24 W10 O33' Si2 138.4(11) . . . . ?
O33 W10 O33' Si2 1.2(7) . . . . ?
O21 W10 O33' W1 39.4(16) . . . . ?
O37 W10 O33' W1 -177.4(6) . . . . ?
O36 W10 O33' W1 -87.9(6) . . . . ?
O23 W10 O33' W1 98.7(8) . . . . ?
O24 W10 O33' W1 -4.2(5) . . . . ?
O33 W10 O33' W1 -141.4(9) . . . . ?
O21 W10 O33' W11 -56.9(15) . . . . ?
O37 W10 O33' W11 86.3(5) . . . . ?
O36 W10 O33' W11 175.8(5) . . . . ?
O23 W10 O33' W11 2.5(6) . . . . ?
O24 W10 O33' W11 -100.5(6) . . . . ?
O33 W10 O33' W11 122.4(8) . . . . ?
O35' Si2 O33 O35' 180.000(4) . . . 2_666 ?
O33' Si2 O33 O35' 130.9(10) . . . 2_666 ?
O33' Si2 O33 O35' -49.1(10) 2_666 . . 2_666 ?
O35 Si2 O33 O35' -119.3(9) . . . 2_666 ?
O35 Si2 O33 O35' 60.7(9) 2_666 . . 2_666 ?
O35' Si2 O33 W4 -179.5(9) . . . . ?
O35' Si2 O33 W4 0.5(9) 2_666 . . . ?
O33' Si2 O33 W4 131.4(11) . . . . ?
O33' Si2 O33 W4 -48.6(11) 2_666 . . . ?
O35 Si2 O33 W4 -118.8(10) . . . . ?
O35 Si2 O33 W4 61.2(10) 2_666 . . . ?
O35' Si2 O33 W10 50.5(11) . . . . ?
O35' Si2 O33 W10 -129.5(11) 2_666 . . . ?
O33' Si2 O33 W10 1.4(8) . . . . ?
O33' Si2 O33 W10 -178.6(8) 2_666 . . . ?
O35 Si2 O33 W10 111.2(9) . . . . ?
O35 Si2 O33 W10 -68.8(9) 2_666 . . . ?
O35' Si2 O33 W12 -60.7(9) . . . . ?
O35' Si2 O33 W12 119.3(9) 2_666 . . . ?
O33' Si2 O33 W12 -109.8(9) . . . . ?
O33' Si2 O33 W12 70.2(9) 2_666 . . . ?
O35 Si2 O33 W12 0.0(7) . . . . ?
O35 Si2 O33 W12 -180.0(7) 2_666 . . . ?
O32 W4 O33 Si2 -176.0(12) . . . . ?
O39 W4 O33 Si2 125.1(11) . . . . ?
O34 W4 O33 Si2 38.6(9) 2_666 . . . ?
O37 W4 O33 Si2 -133.7(12) . . . . ?
O31 W4 O33 Si2 -48.8(9) . . . . ?
O35' W4 O33 Si2 -0.4(7) 2_666 . . . ?
O32 W4 O33 O35' -175.6(15) . . . 2_666 ?
O39 W4 O33 O35' 125.5(9) . . . 2_666 ?
O34 W4 O33 O35' 39.0(8) 2_666 . . 2_666 ?
O37 W4 O33 O35' -133.3(9) . . . 2_666 ?
O31 W4 O33 O35' -48.4(7) . . . 2_666 ?
O32 W4 O33 W10 -38.0(19) . . . . ?
O39 W4 O33 W10 -96.9(8) . . . . ?
O34 W4 O33 W10 176.6(5) 2_666 . . . ?
O37 W4 O33 W10 4.3(6) . . . . ?
O31 W4 O33 W10 89.2(5) . . . . ?
O35' W4 O33 W10 137.6(9) 2_666 . . . ?
O32 W4 O33 W12 57.2(17) . . . . ?
O39 W4 O33 W12 -1.6(6) . . . . ?
O34 W4 O33 W12 -88.1(5) 2_666 . . . ?
O37 W4 O33 W12 99.5(7) . . . . ?
O31 W4 O33 W12 -175.5(5) . . . . ?
O35' W4 O33 W12 -127.1(9) 2_666 . . . ?
O21 W10 O33 Si2 178.1(11) . . . . ?
O37 W10 O33 Si2 136.4(11) . . . . ?
O36 W10 O33 Si2 -118.3(11) . . . . ?
O23 W10 O33 Si2 50.6(9) . . . . ?
O24 W10 O33 Si2 -37.8(9) . . . . ?
O33' W10 O33 Si2 -1.2(7) . . . . ?
O21 W10 O33 O35' 114.9(17) . . . 2_666 ?
O37 W10 O33 O35' 73.3(14) . . . 2_666 ?
O36 W10 O33 O35' 178.5(16) . . . 2_666 ?
O23 W10 O33 O35' -12.5(14) . . . 2_666 ?
O24 W10 O33 O35' -100.9(13) . . . 2_666 ?
O33' W10 O33 O35' -64.3(13) . . . 2_666 ?
O21 W10 O33 W4 37.2(16) . . . . ?
O37 W10 O33 W4 -4.4(6) . . . . ?
O36 W10 O33 W4 100.9(8) . . . . ?
O23 W10 O33 W4 -90.2(6) . . . . ?
O24 W10 O33 W4 -178.6(5) . . . . ?
O33' W10 O33 W4 -142.0(9) . . . . ?
O21 W10 O33 W12 -60.1(15) . . . . ?
O37 W10 O33 W12 -101.7(7) . . . . ?
O36 W10 O33 W12 3.5(7) . . . . ?
O23 W10 O33 W12 172.4(5) . . . . ?
O24 W10 O33 W12 84.0(5) . . . . ?
O33' W10 O33 W12 120.7(8) . . . . ?
O27 W12 O33 Si2 -176.6(8) . . . . ?
O26 W12 O33 Si2 -49.2(7) . . . . ?
O36 W12 O33 Si2 122.7(10) . . . . ?
O38 W12 O33 Si2 41.7(8) . . . . ?
O39 W12 O33 Si2 -132.4(10) . . . . ?
O35 W12 O33 Si2 0.0(6) . . . . ?
O27 W12 O33 O35' -118.7(13) . . . 2_666 ?
O26 W12 O33 O35' 8.7(11) . . . 2_666 ?
O36 W12 O33 O35' -179.4(13) . . . 2_666 ?
O38 W12 O33 O35' 99.6(11) . . . 2_666 ?
O39 W12 O33 O35' -74.5(11) . . . 2_666 ?
O35 W12 O33 O35' 57.9(10) . . . 2_666 ?
O27 W12 O33 W4 -42.6(12) . . . . ?
O26 W12 O33 W4 84.8(5) . . . . ?
O36 W12 O33 W4 -103.2(8) . . . . ?
O38 W12 O33 W4 175.7(6) . . . . ?
O39 W12 O33 W4 1.6(6) . . . . ?
O35 W12 O33 W4 134.0(7) . . . . ?
O27 W12 O33 W10 57.1(12) . . . . ?
O26 W12 O33 W10 -175.5(5) . . . . ?
O36 W12 O33 W10 -3.6(7) . . . . ?
O38 W12 O33 W10 -84.6(6) . . . . ?
O39 W12 O33 W10 101.3(8) . . . . ?
O35 W12 O33 W10 -126.3(7) . . . . ?
O28 W1 O34 W4 153.8(9) . . . 2_666 ?
O24 W1 O34 W4 -25.7(19) . . . 2_666 ?
O25 W1 O34 W4 -104.0(10) . . . 2_666 ?
O29 W1 O34 W4 55.1(9) . . . 2_666 ?
O33' W1 O34 W4 -38.9(9) . . . 2_666 ?
O35' W1 O34 W4 -9.5(8) . . . 2_666 ?
O33' Si2 O35' O33' 180.000(3) 2_666 . . . ?
O35 Si2 O35' O33' -123.1(11) . . . . ?
O35 Si2 O35' O33' 56.9(11) 2_666 . . . ?
O33 Si2 O35' O33' -56.0(10) . . . . ?
O33 Si2 O35' O33' 124.0(10) 2_666 . . . ?
O33' Si2 O35' O35 123.1(11) . . . . ?
O33' Si2 O35' O35 -56.9(11) 2_666 . . . ?
O35 Si2 O35' O35 180.000(1) 2_666 . . . ?
O33 Si2 O35' O35 67.1(9) . . . . ?
O33 Si2 O35' O35 -112.9(9) 2_666 . . . ?
O33' Si2 O35' O33 -124.0(10) . . . 2_666 ?
O33' Si2 O35' O33 56.0(10) 2_666 . . 2_666 ?
O35 Si2 O35' O33 112.9(9) . . . 2_666 ?
O35 Si2 O35' O33 -67.1(9) 2_666 . . 2_666 ?
O33 Si2 O35' O33 180.000(4) . . . 2_666 ?
O33' Si2 O35' W1 1.1(9) . . . . ?
O33' Si2 O35' W1 -178.9(9) 2_666 . . . ?
O35 Si2 O35' W1 -122.0(13) . . . . ?
O35 Si2 O35' W1 58.0(13) 2_666 . . . ?
O33 Si2 O35' W1 -54.9(12) . . . . ?
O33 Si2 O35' W1 125.1(12) 2_666 . . . ?
O33' Si2 O35' W4 -123.6(13) . . . 2_666 ?
O33' Si2 O35' W4 56.4(13) 2_666 . . 2_666 ?
O35 Si2 O35' W4 113.4(12) . . . 2_666 ?
O35 Si2 O35' W4 -66.6(12) 2_666 . . 2_666 ?
O33 Si2 O35' W4 -179.5(8) . . . 2_666 ?
O33 Si2 O35' W4 0.5(8) 2_666 . . 2_666 ?
W1 O33' O35' Si2 179.1(8) . . . . ?
W11 O33' O35' Si2 -96.4(13) . . . . ?
W10 O33' O35' Si2 95.5(13) . . . . ?
Si2 O33' O35' O35 -48.4(8) . . . . ?
W1 O33' O35' O35 130.7(10) . . . . ?
W11 O33' O35' O35 -144.8(12) . . . . ?
W10 O33' O35' O35 47.1(17) . . . . ?
Si2 O33' O35' O33 48.2(8) . . . 2_666 ?
W1 O33' O35' O33 -132.7(9) . . . 2_666 ?
W11 O33' O35' O33 -48.2(16) . . . 2_666 ?
W10 O33' O35' O33 143.6(11) . . . 2_666 ?
Si2 O33' O35' W1 -179.1(8) . . . . ?
W11 O33' O35' W1 84.5(12) . . . . ?
W10 O33' O35' W1 -83.6(12) . . . . ?
Si2 O33' O35' W4 110.5(13) . . . 2_666 ?
W1 O33' O35' W4 -70.4(11) . . . 2_666 ?
W11 O33' O35' W4 14(2) . . . 2_666 ?
W10 O33' O35' W4 -154.0(9) . . . 2_666 ?
O28 W1 O35' Si2 -179.4(12) . . . . ?
O24 W1 O35' Si2 43.0(12) . . . . ?
O25 W1 O35' Si2 -46.4(11) . . . . ?
O29 W1 O35' Si2 130.5(12) . . . . ?
O34 W1 O35' Si2 -131.2(13) . . . . ?
O33' W1 O35' Si2 -1.0(9) . . . . ?
O28 W1 O35' O33' -178.4(15) . . . . ?
O24 W1 O35' O33' 44.0(9) . . . . ?
O25 W1 O35' O33' -45.4(9) . . . . ?
O29 W1 O35' O33' 131.6(10) . . . . ?
O34 W1 O35' O33' -130.1(10) . . . . ?
O28 W1 O35' O35 98.2(18) . . . . ?
O24 W1 O35' O35 -39.4(13) . . . . ?
O25 W1 O35' O35 -128.8(12) . . . . ?
O29 W1 O35' O35 48.1(12) . . . . ?
O34 W1 O35' O35 146.5(14) . . . . ?
O33' W1 O35' O35 -83.4(14) . . . . ?
O28 W1 O35' O33 -94.8(19) . . . 2_666 ?
O24 W1 O35' O33 127.6(12) . . . 2_666 ?
O25 W1 O35' O33 38.2(12) . . . 2_666 ?
O29 W1 O35' O33 -144.9(13) . . . 2_666 ?
O34 W1 O35' O33 -46.5(11) . . . 2_666 ?
O33' W1 O35' O33 83.6(14) . . . 2_666 ?
O28 W1 O35' W4 -43.6(17) . . . 2_666 ?
O24 W1 O35' W4 178.8(5) . . . 2_666 ?
O25 W1 O35' W4 89.4(5) . . . 2_666 ?
O29 W1 O35' W4 -93.7(5) . . . 2_666 ?
O34 W1 O35' W4 4.7(4) . . . 2_666 ?
O33' W1 O35' W4 134.8(10) . . . 2_666 ?
O35' Si2 O35 O35' 180.000(1) 2_666 . . . ?
O33' Si2 O35 O35' -49.6(10) . . . . ?
O33' Si2 O35 O35' 130.4(10) 2_666 . . . ?
O33 Si2 O35 O35' -119.2(9) . . . . ?
O33 Si2 O35 O35' 60.8(9) 2_666 . . . ?
O35' Si2 O35 W7 -0.9(10) . . . . ?
O35' Si2 O35 W7 179.1(10) 2_666 . . . ?
O33' Si2 O35 W7 -50.5(12) . . . . ?
O33' Si2 O35 W7 129.5(12) 2_666 . . . ?
O33 Si2 O35 W7 -120.1(11) . . . . ?
O33 Si2 O35 W7 59.9(11) 2_666 . . . ?
O35' Si2 O35 W11 -130.9(11) . . . 2_666 ?
O35' Si2 O35 W11 49.1(11) 2_666 . . 2_666 ?
O33' Si2 O35 W11 179.5(8) . . . 2_666 ?
O33' Si2 O35 W11 -0.5(8) 2_666 . . 2_666 ?
O33 Si2 O35 W11 109.9(9) . . . 2_666 ?
O33 Si2 O35 W11 -70.1(9) 2_666 . . 2_666 ?
O35' Si2 O35 W12 119.2(10) . . . . ?
O35' Si2 O35 W12 -60.8(10) 2_666 . . . ?
O33' Si2 O35 W12 69.5(9) . . . . ?
O33' Si2 O35 W12 -110.5(9) 2_666 . . . ?
O33 Si2 O35 W12 0.0(7) . . . . ?
O33 Si2 O35 W12 180.0(7) 2_666 . . . ?
O33' O35' O35 Si2 49.8(9) . . . . ?
O33 O35' O35 Si2 -54.1(7) 2_666 . . . ?
W1 O35' O35 Si2 116.6(12) . . . . ?
W4 O35' O35 Si2 -111.3(11) 2_666 . . . ?
Si2 O35' O35 W7 179.3(8) . . . . ?
O33' O35' O35 W7 -131.0(10) . . . . ?
O33 O35' O35 W7 125.2(8) 2_666 . . . ?
W1 O35' O35 W7 -64.2(11) . . . . ?
W4 O35' O35 W7 68.0(9) 2_666 . . . ?
Si2 O35' O35 W11 92.0(15) . . . 2_666 ?
O33' O35' O35 W11 141.8(14) . . . 2_666 ?
O33 O35' O35 W11 38.0(17) 2_666 . . 2_666 ?
W1 O35' O35 W11 -151.4(10) . . . 2_666 ?
W4 O35' O35 W11 -19(2) 2_666 . . 2_666 ?
Si2 O35' O35 W12 -93.9(11) . . . . ?
O33' O35' O35 W12 -44.2(16) . . . . ?
O33 O35' O35 W12 -148.0(11) 2_666 . . . ?
W1 O35' O35 W12 22.6(19) . . . . ?
W4 O35' O35 W12 154.8(8) 2_666 . . . ?
O30 W7 O35 Si2 179.3(11) . . . . ?
O40 W7 O35 Si2 -129.7(13) . . . . ?
O31 W7 O35 Si2 -46.5(11) 2_666 . . . ?
O38 W7 O35 Si2 122.9(13) . . . . ?
O29 W7 O35 Si2 40.8(11) . . . . ?
O30 W7 O35 O35' 178.6(14) . . . . ?
O40 W7 O35 O35' -130.5(10) . . . . ?
O31 W7 O35 O35' -47.2(8) 2_666 . . . ?
O38 W7 O35 O35' 122.1(10) . . . . ?
O29 W7 O35 O35' 40.1(8) . . . . ?
O30 W7 O35 W11 -43.1(19) . . . 2_666 ?
O40 W7 O35 W11 7.8(7) . . . 2_666 ?
O31 W7 O35 W11 91.1(6) 2_666 . . 2_666 ?
O38 W7 O35 W11 -99.6(9) . . . 2_666 ?
O29 W7 O35 W11 178.4(5) . . . 2_666 ?
O30 W7 O35 W12 51.2(18) . . . . ?
O40 W7 O35 W12 102.2(8) . . . . ?
O31 W7 O35 W12 -174.6(5) 2_666 . . . ?
O38 W7 O35 W12 -5.2(7) . . . . ?
O29 W7 O35 W12 -87.3(5) . . . . ?
O27 W12 O35 Si2 176.2(10) . . . . ?
O26 W12 O35 Si2 120.5(10) . . . . ?
O36 W12 O35 Si2 -48.1(9) . . . . ?
O38 W12 O35 Si2 -130.8(11) . . . . ?
O39 W12 O35 Si2 40.9(9) . . . . ?
O33 W12 O35 Si2 0.0(6) . . . . ?
O27 W12 O35 O35' -124.7(14) . . . . ?
O26 W12 O35 O35' 179.5(14) . . . . ?
O36 W12 O35 O35' 10.9(13) . . . . ?
O38 W12 O35 O35' -71.8(13) . . . . ?
O39 W12 O35 O35' 100.0(12) . . . . ?
O33 W12 O35 O35' 59.1(12) . . . . ?
O27 W12 O35 W7 -47.7(15) . . . . ?
O26 W12 O35 W7 -103.4(7) . . . . ?
O36 W12 O35 W7 88.0(6) . . . . ?
O38 W12 O35 W7 5.3(7) . . . . ?
O39 W12 O35 W7 177.0(5) . . . . ?
O33 W12 O35 W7 136.1(8) . . . . ?
O27 W12 O35 W11 51.3(15) . . . 2_666 ?
O26 W12 O35 W11 -4.4(5) . . . 2_666 ?
O36 W12 O35 W11 -173.0(5) . . . 2_666 ?
O38 W12 O35 W11 104.3(9) . . . 2_666 ?
O39 W12 O35 W11 -83.9(6) . . . 2_666 ?
O33 W12 O35 W11 -124.9(8) . . . 2_666 ?
O21 W10 O36 W12 151.3(15) . . . . ?
O37 W10 O36 W12 49.5(17) . . . . ?
O23 W10 O36 W12 -34(3) . . . . ?
O24 W10 O36 W12 -108.9(17) . . . . ?
O33 W10 O36 W12 -6.9(14) . . . . ?
O33' W10 O36 W12 -48.8(16) . . . . ?
O27 W12 O36 W10 -148.9(15) . . . . ?
O26 W12 O36 W10 25(3) . . . . ?
O38 W12 O36 W10 108.1(17) . . . . ?
O39 W12 O36 W10 -51.0(17) . . . . ?
O33 W12 O36 W10 6.8(13) . . . . ?
O35 W12 O36 W10 48.1(17) . . . . ?
O21 W10 O37 W4 -156.2(14) . . . . ?
O36 W10 O37 W4 -52.6(15) . . . . ?
O23 W10 O37 W4 102.8(14) . . . . ?
O24 W10 O37 W4 23(3) . . . . ?
O33 W10 O37 W4 8.0(12) . . . . ?
O33' W10 O37 W4 38.7(15) . . . . ?
O32 W4 O37 W10 158.7(14) . . . . ?
O39 W4 O37 W10 55.6(15) . . . . ?
O34 W4 O37 W10 -27(2) 2_666 . . . ?
O31 W4 O37 W10 -102.9(14) . . . . ?
O33 W4 O37 W10 -8.2(12) . . . . ?
O35' W4 O37 W10 -38.6(14) 2_666 . . . ?
O30 W7 O38 W12 -152.6(16) . . . . ?
O40 W7 O38 W12 -47.8(18) . . . . ?
O31 W7 O38 W12 37(3) 2_666 . . . ?
O29 W7 O38 W12 107.8(18) . . . . ?
O35 W7 O38 W12 9.9(15) . . . . ?
O27 W12 O38 W7 150.9(16) . . . . ?
O26 W12 O38 W7 46.7(17) . . . . ?
O36 W12 O38 W7 -107.2(18) . . . . ?
O39 W12 O38 W7 -32(3) . . . . ?
O33 W12 O38 W7 -46.2(18) . . . . ?
O35 W12 O38 W7 -9.5(14) . . . . ?
O32 W4 O39 W12 -160.2(13) . . . . ?
O34 W4 O39 W12 100.0(14) 2_666 . . . ?
O37 W4 O39 W12 -56.4(14) . . . . ?
O31 W4 O39 W12 19(2) . . . . ?
O33 W4 O39 W12 3.0(11) . . . . ?
O35' W4 O39 W12 37.6(14) 2_666 . . . ?
O27 W12 O39 W4 158.2(13) . . . . ?
O26 W12 O39 W4 -98.6(14) . . . . ?
O36 W12 O39 W4 55.7(15) . . . . ?
O38 W12 O39 W4 -19(3) . . . . ?
O33 W12 O39 W4 -2.9(11) . . . . ?
O35 W12 O39 W4 -38.7(14) . . . . ?
O30 W7 O40 W11 149.3(15) . . . 2_666 ?
O31 W7 O40 W11 -109.9(16) 2_666 . . 2_666 ?
O38 W7 O40 W11 46.0(17) . . . 2_666 ?
O29 W7 O40 W11 -38(3) . . . 2_666 ?
O35 W7 O40 W11 -14.3(14) . . . 2_666 ?
C22 C17 O41 Cu2 90.6(12) . . . . ?
C16 C17 O41 Cu2 -31.9(13) . . . . ?
C18 C17 O41 Cu2 -146.1(9) . . . . ?
C22 C17 O41 Cu1 -95.0(11) . . . . ?
C16 C17 O41 Cu1 142.6(9) . . . . ?
C18 C17 O41 Cu1 28.4(13) . . . . ?
N11 Cu2 O41 C17 -6.6(10) . . . . ?
N1 Cu2 O41 C17 115.9(15) . . . . ?
O42 Cu2 O41 C17 170.0(10) . . . . ?
O4W Cu2 O41 C17 -99.9(10) . . . . ?
Cu1 Cu2 O41 C17 175.5(12) . . . . ?
N11 Cu2 O41 Cu1 177.8(5) . . . . ?
N1 Cu2 O41 Cu1 -59.6(15) . . . . ?
O42 Cu2 O41 Cu1 -5.5(4) . . . . ?
O4W Cu2 O41 Cu1 84.6(5) . . . . ?
O42 Cu1 O41 C17 -170.1(10) . . . . ?
N8 Cu1 O41 C17 14.8(10) . . . . ?
Cu2 Cu1 O41 C17 -175.7(11) . . . . ?
O42 Cu1 O41 Cu2 5.6(4) . . . . ?
N8 Cu1 O41 Cu2 -169.5(5) . . . . ?
C3 C4 O42 Cu1 145.7(9) . . . . ?
C5 C4 O42 Cu1 29.0(14) . . . . ?
C8 C4 O42 Cu1 -93.4(12) . . . . ?
C3 C4 O42 Cu2 -28.3(13) . . . . ?
C5 C4 O42 Cu2 -145.0(9) . . . . ?
C8 C4 O42 Cu2 92.6(11) . . . . ?
O41 Cu1 O42 C4 179.4(11) . . . . ?
N8 Cu1 O42 C4 -158.5(18) . . . . ?
N5 Cu1 O42 C4 3.2(10) . . . . ?
Cu2 Cu1 O42 C4 -175.0(12) . . . . ?
O41 Cu1 O42 Cu2 -5.6(4) . . . . ?
N8 Cu1 O42 Cu2 17(2) . . . . ?
N5 Cu1 O42 Cu2 178.2(5) . . . . ?
O41 Cu2 O42 C4 -179.0(10) . . . . ?
N11 Cu2 O42 C4 -161(2) . . . . ?
N1 Cu2 O42 C4 -13.4(10) . . . . ?
O4W Cu2 O42 C4 80.8(9) . . . . ?
Cu1 Cu2 O42 C4 175.4(12) . . . . ?
O41 Cu2 O42 Cu1 5.6(4) . . . . ?
N11 Cu2 O42 Cu1 24(2) . . . . ?
N1 Cu2 O42 Cu1 171.2(5) . . . . ?
O4W Cu2 O42 Cu1 -94.6(4) . . . . ?
C48 C45 O43 Cu4 -103.9(13) . . . . ?
C44 C45 O43 Cu4 19.0(15) . . . . ?
C46 C45 O43 Cu4 132.7(10) . . . . ?
C48 C45 O43 Cu4 89.9(13) . . . 2_675 ?
C44 C45 O43 Cu4 -147.2(9) . . . 2_675 ?
C46 C45 O43 Cu4 -33.6(15) . . . 2_675 ?
O43 Cu4 O43 C45 -168.7(13) 2_675 . . . ?
N20 Cu4 O43 C45 20.3(11) . . . . ?
N22 Cu4 O43 C45 -158(3) . . . . ?
Cu4 Cu4 O43 C45 -168.7(13) 2_675 . . . ?
O43 Cu4 O43 Cu4 0.000(2) 2_675 . . 2_675 ?
N20 Cu4 O43 Cu4 -171.0(5) . . . 2_675 ?
N22 Cu4 O43 Cu4 11(3) . . . 2_675 ?
C31 C32 O44 Cu3 -17.6(13) . . . 2_676 ?
C39 C32 O44 Cu3 103.0(12) . . . 2_676 ?
C33 C32 O44 Cu3 -131.5(10) . . . 2_676 ?
C31 C32 O44 Cu3 146.2(8) . . . . ?
C39 C32 O44 Cu3 -93.2(12) . . . . ?
C33 C32 O44 Cu3 32.3(13) . . . . ?
O44 Cu3 O44 C32 -167.1(11) 2_676 . . . ?
N13 Cu3 O44 C32 8.6(10) . . . . ?
N16 Cu3 O44 C32 -122.6(15) . . . . ?
Cu3 Cu3 O44 C32 -167.1(11) 2_676 . . . ?
O44 Cu3 O44 Cu3 0.000(2) 2_676 . . 2_676 ?
N13 Cu3 O44 Cu3 175.7(5) . . . 2_676 ?
N16 Cu3 O44 Cu3 44.5(16) . . . 2_676 ?
